data_4077815
loop_
_publ_author_name
'Wang, Shaowu'
'Yang, Qingchuan'
'Mak, Thomas C. W.'
'Xie, Zuowei'

_publ_section_title
;
 Cyclopentadienyl vs Indenyl Substituents. Organolanthanide Complexes and
 Biscarborane Compounds Derived from a Versatile Ligand,
 Me2Si(C9H7)(C2B10H11)
;
_journal_issue 22
_journal_name_full Organometallics
_journal_page_first 4478
_journal_paper_doi 10.1021/om990453g
_journal_volume 18
_journal_year 1999
_chemical_formula_sum 'C38 H69 B20 Cl Er Na O3 Si2'
_chemical_formula_weight 1072.01
_chemical_name_systematic
; 
 ? 
;
_space_group_IT_number 14
_symmetry_cell_setting monoclinic
_symmetry_space_group_name_Hall '-P 2ybc'
_symmetry_space_group_name_H-M 'P 1 21/c 1'
_atom_sites_solution_hydrogens geom
_atom_sites_solution_primary direct
_atom_sites_solution_secondary difmap
_audit_creation_method SHELXL
_cell_angle_alpha 90.00
_cell_angle_beta 100.5200(10)
_cell_angle_gamma 90.00
_cell_formula_units_Z 4
_cell_length_a 25.3450(8)
_cell_length_b 12.2990(3)
_cell_length_c 17.6292(6)
_cell_measurement_temperature 293(2)
_cell_volume 5403.0(3)
_computing_cell_refinement 'BIOTEX Rigaku'
_computing_data_collection 'RAXIS Rigaku'
_computing_data_reduction 'BIOTEX Rigaku'
_computing_molecular_graphics 'Seimens SHELXTL'
_computing_publication_material 'Seimens SHELXTL'
_computing_structure_refinement 'SHELXL-97 (Sheldrick, 1997)'
_computing_structure_solution 'SHELXS-86 (Sheldrick, 1990)'
_diffrn_ambient_temperature 293(2)
_diffrn_measurement_device 'IP Rigaku'
_diffrn_measurement_method IP
_diffrn_radiation_monochromator graphite
_diffrn_radiation_source 'rotation anode'
_diffrn_radiation_type MoK\a
_diffrn_radiation_wavelength 0.71073
_diffrn_reflns_av_R_equivalents 0.0340
_diffrn_reflns_av_sigmaI/netI 0.0486
_diffrn_reflns_limit_h_max 30
_diffrn_reflns_limit_h_min -30
_diffrn_reflns_limit_k_max 13
_diffrn_reflns_limit_k_min -13
_diffrn_reflns_limit_l_max 21
_diffrn_reflns_limit_l_min 0
_diffrn_reflns_number 14422
_diffrn_reflns_theta_max 25.00
_diffrn_reflns_theta_min 1.85
_exptl_absorpt_coefficient_mu 1.690
_exptl_absorpt_correction_T_max 1.240
_exptl_absorpt_correction_T_min 0.654
_exptl_absorpt_correction_type abscor
_exptl_crystal_colour yellow
_exptl_crystal_density_diffrn 1.318
_exptl_crystal_density_meas ?
_exptl_crystal_description plate
_exptl_crystal_F_000 2180
_exptl_crystal_size_max 0.32
_exptl_crystal_size_mid 0.20
_exptl_crystal_size_min 0.12
_refine_diff_density_max 3.628
_refine_diff_density_min -3.503
_refine_diff_density_rms 0.155
_refine_ls_extinction_coef 0.0020(2)
_refine_ls_extinction_expression Fc^*^=kFc[1+0.001xFc^2^\l^3^/sin(2\q)]^-1/4^
_refine_ls_extinction_method SHELXL
_refine_ls_goodness_of_fit_all 1.053
_refine_ls_goodness_of_fit_obs 1.060
_refine_ls_hydrogen_treatment constr
_refine_ls_matrix_type full
_refine_ls_number_parameters 596
_refine_ls_number_reflns 7947
_refine_ls_number_restraints 0
_refine_ls_restrained_S_all 1.088
_refine_ls_restrained_S_obs 1.060
_refine_ls_R_factor_all 0.0865
_refine_ls_R_factor_obs 0.0771
_refine_ls_shift/esd_max 0.309
_refine_ls_shift/esd_mean 0.004
_refine_ls_structure_factor_coef Fsqd
_refine_ls_weighting_details 'w=1/[\s^2^(Fo^2^)+(0.1599P)^2^+0.0000P] where P=(Fo^2^+2Fc^2^)/3'
_refine_ls_weighting_scheme calc
_refine_ls_wR_factor_all 0.2084
_refine_ls_wR_factor_obs 0.1940
_reflns_number_observed 7224
_reflns_number_total 7999
_reflns_observed_criterion >2sigma(I)
_cod_data_source_file om990453g.cif
_cod_data_source_block compound_9
_cod_depositor_comments
;
The following automatic conversions were performed:

'_exptl_crystal_density_meas' value 'not measured' was changed to '?'
- the value is perceived as not measured.

Automatic conversion script
Id: cif_fix_values 3008 2015-01-20 13:52:24Z robertas 

The following automatic conversions were performed:

'_refine_ls_weighting_scheme' value 'calc
w=1/[\s^2^(Fo^2^)+(0.1599P)^2^+0.0000P] where P=(Fo^2^+2Fc^2^)/3' was
changed to 'calc'. New tag '_refine_ls_weighting_details' was
created. The value of the new tag was set to
'w=1/[\s^2^(Fo^2^)+(0.1599P)^2^+0.0000P] where P=(Fo^2^+2Fc^2^)/3'.

Automatic conversion script
Id: cif_fix_values 3143 2015-03-26 13:38:13Z robertas 
;
_cod_original_sg_symbol_H-M P2(1)/c
_cod_database_code 4077815

loop_
_symmetry_equiv_pos_as_xyz
'x, y, z'
'-x, y+1/2, -z+1/2'
'-x, -y, -z'
'x, -y-1/2, z-1/2'

loop_
_atom_site_aniso_label
_atom_site_aniso_U_11
_atom_site_aniso_U_22
_atom_site_aniso_U_33
_atom_site_aniso_U_23
_atom_site_aniso_U_13
_atom_site_aniso_U_12
Er1 0.05647(6) 0.06198(8) 0.04934(7) -0.00370(5) 0.01284(5) 0.00220(4)
Na1 0.0900(8) 0.0865(8) 0.0968(10) 0.0029(7) 0.0234(7) 0.0111(7)
Cl1 0.0894(4) 0.0741(4) 0.0743(4) 0.0136(3) 0.0264(4) 0.0106(3)
Si1 0.0808(5) 0.1094(7) 0.0513(4) -0.0023(4) 0.0268(3) 0.0017(5)
Si2 0.0614(4) 0.0691(5) 0.0556(4) 0.0018(3) 0.0146(3) -0.0013(3)
C1 0.0655(13) 0.0618(15) 0.0587(14) -0.0043(12) 0.0205(11) -0.0018(12)
C2 0.0579(13) 0.086(2) 0.0600(15) 0.0057(13) 0.0258(11) 0.0047(12)
C3 0.0532(12) 0.075(2) 0.0467(13) 0.0046(12) 0.0087(10) -0.0029(11)
C4 0.063(2) 0.074(2) 0.081(2) -0.0080(14) 0.013(2) -0.0015(12)
C5 0.086(2) 0.091(2) 0.091(2) 0.025(2) 0.028(2) 0.005(2)
C6 0.073(2) 0.094(2) 0.066(2) -0.015(2) 0.0104(15) -0.009(2)
C7 0.098(2) 0.153(3) 0.106(3) -0.049(2) 0.037(2) 0.012(2)
C8 0.131(3) 0.188(4) 0.056(2) 0.028(3) 0.024(2) -0.011(3)
C11 0.0622(13) 0.069(2) 0.0584(15) -0.0030(12) 0.0193(11) -0.0013(12)
C12 0.0624(13) 0.070(2) 0.0512(14) -0.0042(12) 0.0128(11) 0.0052(12)
C13 0.0580(14) 0.079(2) 0.066(2) -0.0199(14) 0.0081(13) 0.0026(13)
C14 0.065(2) 0.075(2) 0.097(2) 0.006(2) 0.014(2) -0.0071(14)
C15 0.084(2) 0.093(2) 0.112(3) 0.044(2) 0.024(2) 0.002(2)
C16 0.091(2) 0.085(2) 0.088(2) 0.030(2) 0.025(2) 0.008(2)
C17 0.066(2) 0.079(2) 0.071(2) 0.011(2) 0.0114(14) 0.0038(14)
C18 0.0567(12) 0.0616(15) 0.0544(15) 0.0079(12) 0.0076(11) 0.0079(11)
C19 0.0595(14) 0.0615(15) 0.068(2) -0.0062(13) 0.0147(12) -0.0001(12)
C21 0.077(2) 0.079(2) 0.0448(13) -0.0064(13) 0.0146(12) 0.0035(14)
C22 0.106(2) 0.096(2) 0.0343(14) -0.0062(14) -0.006(2) 0.013(2)
C23 0.069(2) 0.098(2) 0.064(2) -0.027(2) -0.0054(15) 0.002(2)
C24 0.079(2) 0.102(2) 0.113(3) -0.028(2) 0.022(2) -0.017(2)
C25 0.112(2) 0.091(2) 0.105(3) -0.031(2) 0.030(2) -0.032(2)
C26 0.131(3) 0.068(2) 0.093(2) -0.018(2) 0.023(2) -0.008(2)
C27 0.094(2) 0.075(2) 0.078(2) -0.0151(15) 0.021(2) 0.004(2)
C28 0.071(2) 0.084(2) 0.059(2) -0.0165(15) 0.0160(13) -0.0007(14)
C29 0.080(2) 0.081(2) 0.069(2) -0.0241(15) 0.0158(15) -0.0038(15)
C31 0.130(4) 0.227(6) 0.139(5) 0.017(5) 0.035(4) -0.017(4)
C32 0.186(5) 0.245(7) 0.224(7) -0.106(5) 0.082(5) -0.071(5)
C33 0.261(8) 0.256(7) 0.114(4) -0.077(5) 0.051(5) -0.034(7)
C34 0.134(5) 0.468(14) 0.128(5) -0.083(6) 0.053(4) -0.033(6)
C41 0.120(3) 0.094(3) 0.253(7) 0.015(4) 0.045(4) -0.003(3)
C42 0.145(3) 0.127(4) 0.247(6) -0.040(4) 0.093(3) -0.039(3)
C43 0.115(3) 0.192(6) 0.275(8) 0.003(6) 0.085(4) -0.006(4)
C44 0.200(4) 0.114(4) 0.295(6) -0.046(4) 0.153(4) -0.036(3)
C51 0.096(3) 0.107(3) 0.158(4) 0.027(3) 0.035(3) 0.002(2)
C52 0.121(3) 0.122(3) 0.100(3) 0.023(3) 0.007(3) 0.001(3)
C53 0.102(3) 0.149(4) 0.167(5) 0.039(4) 0.039(3) 0.001(3)
C54 0.132(3) 0.116(3) 0.134(4) 0.022(3) 0.049(3) 0.003(3)
B3 0.079(2) 0.078(2) 0.079(2) 0.014(2) 0.028(2) 0.001(2)
B4 0.062(2) 0.075(2) 0.072(2) -0.008(2) 0.004(2) -0.0061(15)
B5 0.068(2) 0.089(2) 0.057(2) -0.016(2) 0.0145(15) -0.010(2)
B6 0.067(2) 0.068(2) 0.056(2) -0.0003(14) 0.0171(13) 0.0029(14)
B7 0.072(2) 0.106(3) 0.081(2) 0.002(2) 0.031(2) -0.015(2)
B8 0.073(2) 0.094(3) 0.090(3) -0.004(2) 0.015(2) -0.013(2)
B9 0.068(2) 0.101(3) 0.079(3) -0.007(2) 0.007(2) -0.017(2)
B10 0.069(2) 0.096(3) 0.079(3) -0.004(2) 0.001(2) 0.012(2)
B11 0.058(2) 0.099(2) 0.078(2) 0.002(2) 0.017(2) 0.006(2)
B12 0.063(2) 0.092(3) 0.107(3) -0.006(2) 0.019(2) -0.004(2)
B3' 0.071(2) 0.072(2) 0.070(2) 0.009(2) 0.020(2) 0.0082(14)
B4' 0.055(2) 0.093(2) 0.064(2) -0.007(2) 0.0107(14) 0.000(2)
B5' 0.083(2) 0.096(3) 0.058(2) 0.001(2) 0.0268(15) -0.008(2)
B6' 0.076(2) 0.093(3) 0.062(2) -0.002(2) 0.005(2) 0.003(2)
B7' 0.073(2) 0.090(3) 0.090(3) -0.009(2) 0.017(2) 0.005(2)
B8' 0.063(2) 0.095(2) 0.076(2) 0.001(2) 0.014(2) 0.011(2)
B9' 0.065(2) 0.120(3) 0.075(2) -0.009(2) 0.029(2) -0.003(2)
B10' 0.090(2) 0.141(4) 0.055(2) -0.010(2) 0.022(2) -0.009(3)
B11' 0.076(2) 0.113(3) 0.078(3) -0.022(2) 0.005(2) 0.001(2)
B12' 0.066(2) 0.124(3) 0.072(2) -0.023(2) 0.009(2) 0.013(2)
O1 0.115(2) 0.176(4) 0.088(2) -0.005(2) 0.019(2) 0.005(2)
O2 0.109(2) 0.097(2) 0.138(2) 0.005(2) 0.046(2) -0.0167(14)
O3 0.103(2) 0.098(2) 0.142(2) 0.006(2) 0.042(2) 0.0194(14)

loop_
_atom_site_label
_atom_site_type_symbol
_atom_site_fract_x
_atom_site_fract_y
_atom_site_fract_z
_atom_site_U_iso_or_equiv
_atom_site_thermal_displace_type
_atom_site_occupancy
_atom_site_calc_flag
_atom_site_refinement_flags
Er1 Er 0.259251(4) 0.866841(10) 0.468937(7) 0.05553(4) Uani 1 d .
Na1 Na 0.19411(6) 1.18227(13) 0.33974(9) 0.0903(5) Uani 1 d .
Cl1 Cl 0.25264(3) 1.00412(7) 0.35962(5) 0.0778(2) Uani 1 d .
Si1 Si 0.15631(4) 0.92317(9) 0.60149(5) 0.0787(3) Uani 1 d .
Si2 Si 0.41287(3) 0.85329(7) 0.43771(5) 0.0615(2) Uani 1 d .
C1 C 0.16144(11) 0.8149(2) 0.4444(2) 0.0608(8) Uani 1 d .
C2 C 0.12157(12) 0.8596(2) 0.5086(2) 0.0659(9) Uani 1 d .
C3 C 0.45767(10) 0.7564(2) 0.3907(2) 0.0583(8) Uani 1 d .
C4 C 0.43339(13) 0.6382(2) 0.3580(2) 0.0730(11) Uani 1 d .
H4A H 0.39194(13) 0.6167(2) 0.3625(2) 0.088 Uiso 1 calc R
C5 C 0.40049(14) 0.9790(3) 0.3766(2) 0.0881(12) Uani 1 d .
H5A H 0.43381(14) 1.0165(3) 0.3773(2) 0.132 Uiso 1 calc R
H5B H 0.37603(14) 1.0258(3) 0.3967(2) 0.132 Uiso 1 calc R
H5C H 0.38531(14) 0.9590(3) 0.3245(2) 0.132 Uiso 1 calc R
C6 C 0.45163(14) 0.8863(3) 0.5346(2) 0.0781(11) Uani 1 d .
H6A H 0.48374(14) 0.9247(3) 0.5293(2) 0.117 Uiso 1 calc R
H6B H 0.46100(14) 0.8203(3) 0.5629(2) 0.117 Uiso 1 calc R
H6C H 0.43025(14) 0.9311(3) 0.5618(2) 0.117 Uiso 1 calc R
C7 C 0.1199(2) 1.0499(4) 0.6190(3) 0.117(2) Uani 1 d .
H7A H 0.0839(2) 1.0321(4) 0.6245(3) 0.175 Uiso 1 calc R
H7B H 0.1189(2) 1.0987(4) 0.5763(3) 0.175 Uiso 1 calc R
H7C H 0.1381(2) 1.0843(4) 0.6654(3) 0.175 Uiso 1 calc R
C8 C 0.1572(2) 0.8270(5) 0.6824(2) 0.124(2) Uani 1 d .
H8A H 0.1211(2) 0.8131(5) 0.6893(2) 0.186 Uiso 1 calc R
H8B H 0.1774(2) 0.8579(5) 0.7288(2) 0.186 Uiso 1 calc R
H8C H 0.1736(2) 0.7600(5) 0.6711(2) 0.186 Uiso 1 calc R
C11 C 0.34950(11) 0.7789(2) 0.4378(2) 0.0620(8) Uani 1 d .
C12 C 0.30946(10) 0.7655(2) 0.3711(2) 0.0608(8) Uani 1 d .
H12 H 0.31007(10) 0.7997(2) 0.3242(2) 0.073 Uiso 1 calc R
C13 C 0.26912(11) 0.6951(3) 0.3841(2) 0.0679(9) Uani 1 d .
H13 H 0.23790(11) 0.6784(3) 0.3495(2) 0.081 Uiso 1 calc R
C14 C 0.26110(12) 0.5774(3) 0.5039(2) 0.0790(11) Uani 1 d .
H14 H 0.22788(12) 0.5470(3) 0.4838(2) 0.095 Uiso 1 calc R
C15 C 0.28721(14) 0.5487(3) 0.5751(2) 0.0955(12) Uani 1 d .
H15 H 0.27213(14) 0.4965(3) 0.6028(2) 0.115 Uiso 1 calc R
C16 C 0.33653(14) 0.5961(3) 0.6083(2) 0.0867(11) Uani 1 d .
H16 H 0.35345(14) 0.5739(3) 0.6571(2) 0.104 Uiso 1 calc R
C17 C 0.36055(12) 0.6751(3) 0.5698(2) 0.0721(10) Uani 1 d .
H17 H 0.39248(12) 0.7081(3) 0.5928(2) 0.087 Uiso 1 calc R
C18 C 0.33484(10) 0.7035(2) 0.4946(2) 0.0579(8) Uani 1 d .
C19 C 0.28457(12) 0.6531(2) 0.4608(2) 0.0625(8) Uani 1 d .
C21 C 0.22584(12) 0.9474(3) 0.5902(2) 0.0665(9) Uani 1 d .
C22 C 0.2705(2) 0.8805(3) 0.6172(2) 0.0810(12) Uani 1 d .
H22 H 0.2686(2) 0.8144(3) 0.6422(2) 0.097 Uiso 1 calc R
C23 C 0.31876(13) 0.9269(3) 0.6016(2) 0.0792(11) Uani 1 d .
H23 H 0.35276(13) 0.8958(3) 0.6121(2) 0.095 Uiso 1 calc R
C24 C 0.3369(2) 1.1133(3) 0.5446(3) 0.0972(14) Uani 1 d .
H24 H 0.3738(2) 1.1040(3) 0.5488(3) 0.117 Uiso 1 calc R
C25 C 0.3131(2) 1.2091(3) 0.5164(3) 0.1016(14) Uani 1 d .
H25 H 0.3339(2) 1.2648(3) 0.5016(3) 0.122 Uiso 1 calc R
C26 C 0.2579(2) 1.2229(3) 0.5100(3) 0.0969(14) Uani 1 d .
H26 H 0.2426(2) 1.2885(3) 0.4910(3) 0.116 Uiso 1 calc R
C27 C 0.2251(2) 1.1431(3) 0.5306(2) 0.0817(12) Uani 1 d .
H27 H 0.1884(2) 1.1548(3) 0.5255(2) 0.098 Uiso 1 calc R
C28 C 0.24809(12) 1.0427(3) 0.5599(2) 0.0709(9) Uani 1 d .
C29 C 0.30518(13) 1.0290(3) 0.5673(2) 0.0764(10) Uani 1 d .
C31 C 0.0944(2) 1.0996(6) 0.1988(4) 0.164(3) Uani 1 d .
H31A H 0.0689(2) 1.1591(6) 0.1938(4) 0.197 Uiso 1 calc R
H31B H 0.0866(2) 1.0508(6) 0.2386(4) 0.197 Uiso 1 calc R
C32 C 0.0891(3) 1.0411(7) 0.1253(5) 0.213(3) Uani 1 d .
H32A H 0.0569(3) 1.0631(7) 0.0900(5) 0.255 Uiso 1 calc R
H32B H 0.0881(3) 0.9631(7) 0.1331(5) 0.255 Uiso 1 calc R
C33 C 0.1380(3) 1.0736(7) 0.0961(4) 0.208(4) Uani 1 d .
H33A H 0.1538(3) 1.0117(7) 0.0744(4) 0.250 Uiso 1 calc R
H33B H 0.1299(3) 1.1296(7) 0.0569(4) 0.250 Uiso 1 calc R
C34 C 0.1720(3) 1.1128(8) 0.1608(4) 0.240(5) Uani 1 d .
H34A H 0.1989(3) 1.0579(8) 0.1790(4) 0.288 Uiso 1 calc R
H34B H 0.1906(3) 1.1764(8) 0.1464(4) 0.288 Uiso 1 calc R
C41 C 0.2646(2) 1.4072(4) 0.3052(5) 0.154(3) Uani 1 d .
H41A H 0.2499(2) 1.4367(4) 0.3479(5) 0.185 Uiso 1 calc R
H41B H 0.2458(2) 1.4399(4) 0.2579(5) 0.185 Uiso 1 calc R
C42 C 0.3215(2) 1.4324(5) 0.3154(4) 0.166(3) Uani 1 d .
H42A H 0.3280(2) 1.4903(5) 0.2809(4) 0.199 Uiso 1 calc R
H42B H 0.3355(2) 1.4540(5) 0.3681(4) 0.199 Uiso 1 calc R
C43 C 0.3449(2) 1.3335(6) 0.2968(5) 0.188(3) Uani 1 d .
H43A H 0.3646(2) 1.3453(6) 0.2553(5) 0.225 Uiso 1 calc R
H43B H 0.3698(2) 1.3070(6) 0.3414(5) 0.225 Uiso 1 calc R
C44 C 0.3042(2) 1.2566(5) 0.2742(4) 0.190(3) Uani 1 d .
H44A H 0.3148(2) 1.1861(5) 0.2966(4) 0.227 Uiso 1 calc R
H44B H 0.2965(2) 1.2495(5) 0.2185(4) 0.227 Uiso 1 calc R
C51 C 0.1195(2) 1.3845(3) 0.3465(4) 0.119(2) Uani 1 d .
H51A H 0.1404(2) 1.3914(3) 0.3057(4) 0.143 Uiso 1 calc R
H51B H 0.1322(2) 1.4382(3) 0.3859(4) 0.143 Uiso 1 calc R
C52 C 0.0636(2) 1.4006(4) 0.3162(3) 0.116(2) Uani 1 d .
H52A H 0.0551(2) 1.3807(4) 0.2621(3) 0.139 Uiso 1 calc R
H52B H 0.0534(2) 1.4759(4) 0.3217(3) 0.139 Uiso 1 calc R
C53 C 0.0365(2) 1.3293(4) 0.3625(4) 0.137(2) Uani 1 d .
H53A H 0.0258(2) 1.3697(4) 0.4045(4) 0.165 Uiso 1 calc R
H53B H 0.0046(2) 1.2985(4) 0.3311(4) 0.165 Uiso 1 calc R
C54 C 0.0735(2) 1.2446(4) 0.3923(3) 0.124(2) Uani 1 d .
H54A H 0.0743(2) 1.2349(4) 0.4471(3) 0.149 Uiso 1 calc R
H54B H 0.0628(2) 1.1764(4) 0.3663(3) 0.149 Uiso 1 calc R
B3 B 0.13135(15) 0.7245(3) 0.4967(2) 0.0769(11) Uani 1 d .
H3 H 0.15497(15) 0.6733(3) 0.5417(2) 0.092 Uiso 1 calc R
B4 B 0.13134(13) 0.7041(3) 0.3989(2) 0.0706(11) Uani 1 d .
H4 H 0.15427(13) 0.6376(3) 0.3786(2) 0.085 Uiso 1 calc R
B5 B 0.12611(14) 0.8300(3) 0.3541(2) 0.0708(11) Uani 1 d .
H5 H 0.14566(14) 0.8475(3) 0.3046(2) 0.085 Uiso 1 calc R
B6 B 0.12107(13) 0.9278(3) 0.4241(2) 0.0630(10) Uani 1 d .
H6 H 0.13805(13) 1.0098(3) 0.4217(2) 0.076 Uiso 1 calc R
B7 B 0.06674(15) 0.7784(4) 0.5049(3) 0.0844(13) Uani 1 d .
H7 H 0.04761(15) 0.7614(4) 0.5548(3) 0.101 Uiso 1 calc R
B8 B 0.0721(2) 0.6781(4) 0.4358(3) 0.0855(14) Uani 1 d .
H8 H 0.0567(2) 0.5953(4) 0.4407(3) 0.103 Uiso 1 calc R
B9 B 0.06819(15) 0.7438(4) 0.3455(3) 0.0832(13) Uani 1 d .
H9 H 0.04980(15) 0.7045(4) 0.2911(3) 0.100 Uiso 1 calc R
B10 B 0.0624(2) 0.8863(4) 0.3614(3) 0.0830(14) Uani 1 d .
H10 H 0.0405(2) 0.9405(4) 0.3168(3) 0.100 Uiso 1 calc R
B11 B 0.06054(14) 0.9071(4) 0.4599(2) 0.0777(12) Uani 1 d .
H11 H 0.03789(14) 0.9743(4) 0.4799(2) 0.093 Uiso 1 calc R
B12 B 0.0288(2) 0.7913(4) 0.4116(3) 0.0869(14) Uani 1 d .
H12A H -0.0152(2) 0.7827(4) 0.3998(3) 0.104 Uiso 1 calc R
B3' B 0.4791(2) 0.6398(3) 0.4413(2) 0.0702(11) Uani 1 d .
H3' H 0.4708(2) 0.6219(3) 0.4991(2) 0.084 Uiso 1 calc R
B4' B 0.52506(13) 0.7405(3) 0.4264(2) 0.0704(11) Uani 1 d .
H4' H 0.54736(13) 0.7885(3) 0.4745(2) 0.084 Uiso 1 calc R
B5' B 0.5022(2) 0.7994(4) 0.3347(2) 0.0773(12) Uani 1 d .
H5' H 0.5098(2) 0.8855(4) 0.3235(2) 0.093 Uiso 1 calc R
B6' B 0.4421(2) 0.7357(3) 0.2932(2) 0.0780(13) Uani 1 d .
H6' H 0.4095(2) 0.7790(3) 0.2552(2) 0.094 Uiso 1 calc R
B7' B 0.4791(2) 0.5379(4) 0.3694(3) 0.0839(13) Uani 1 d .
H7' H 0.4706(2) 0.4521(4) 0.3802(3) 0.101 Uiso 1 calc R
B8' B 0.53894(15) 0.6004(4) 0.4125(3) 0.0778(12) Uani 1 d .
H8' H 0.57014(15) 0.5555(4) 0.4518(3) 0.093 Uiso 1 calc R
B9' B 0.55377(15) 0.6995(4) 0.3467(2) 0.0844(13) Uani 1 d .
H9' H 0.59557(15) 0.7193(4) 0.3432(2) 0.101 Uiso 1 calc R
B10' B 0.5025(2) 0.7008(4) 0.2640(3) 0.094(2) Uani 1 d .
H10' H 0.5101(2) 0.7223(4) 0.2063(3) 0.113 Uiso 1 calc R
B11' B 0.4561(2) 0.5960(4) 0.2790(3) 0.0899(14) Uani 1 d .
H11' H 0.4329(2) 0.5482(4) 0.2316(3) 0.108 Uiso 1 calc R
B12' B 0.5261(2) 0.5767(4) 0.3116(3) 0.0878(14) Uani 1 d .
H12' H 0.5494(2) 0.5174(4) 0.2846(3) 0.105 Uiso 1 calc R
O1 O 0.14636(15) 1.1400(3) 0.2197(2) 0.126(2) Uani 1 d .
O2 O 0.25787(11) 1.2967(2) 0.3021(2) 0.1116(11) Uani 1 d .
O3 O 0.12510(11) 1.2773(2) 0.3787(2) 0.1116(11) Uani 1 d .

loop_
_atom_type_symbol
_atom_type_description
_atom_type_scat_dispersion_real
_atom_type_scat_dispersion_imag
_atom_type_scat_source
C C 0.0033 0.0016 'International Tables Vol C Tables 4.2.6.8 and 6.1.1.4'
H H 0.0000 0.0000 'International Tables Vol C Tables 4.2.6.8 and 6.1.1.4'
B B 0.0013 0.0007 'International Tables Vol C Tables 4.2.6.8 and 6.1.1.4'
O O 0.0106 0.0060 'International Tables Vol C Tables 4.2.6.8 and 6.1.1.4'
Si Si 0.0817 0.0704 'International Tables Vol C Tables 4.2.6.8 and 6.1.1.4'
Cl Cl 0.1484 0.1585 'International Tables Vol C Tables 4.2.6.8 and 6.1.1.4'
Er Er -0.2586 4.9576 'International Tables Vol C Tables 4.2.6.8 and 6.1.1.4'
Na Na 0.0362 0.0249 'International Tables Vol C Tables 4.2.6.8 and 6.1.1.4'

loop_
_geom_angle_atom_site_label_1
_geom_angle_atom_site_label_2
_geom_angle_atom_site_label_3
_geom_angle
C1 Er1 Cl1 96.42(7)
C1 Er1 C22 96.52(11)
Cl1 Er1 C22 134.67(8)
C1 Er1 C13 83.76(9)
Cl1 Er1 C13 95.87(7)
C22 Er1 C13 128.64(10)
C1 Er1 C21 77.44(9)
Cl1 Er1 C21 112.26(7)
C22 Er1 C21 31.36(10)
C13 Er1 C21 147.50(10)
C1 Er1 C12 110.19(9)
Cl1 Er1 C12 77.95(7)
C22 Er1 C12 135.69(10)
C13 Er1 C12 30.63(9)
C21 Er1 C12 167.04(8)
C1 Er1 C23 127.33(10)
Cl1 Er1 C23 115.62(8)
C22 Er1 C23 31.50(12)
C13 Er1 C23 129.02(10)
C21 Er1 C23 52.63(10)
C12 Er1 C23 116.41(9)
C1 Er1 C11 135.49(9)
Cl1 Er1 C11 93.05(7)
C22 Er1 C11 107.07(11)
C13 Er1 C11 51.99(8)
C21 Er1 C11 137.11(9)
C12 Er1 C11 30.87(8)
C23 Er1 C11 85.63(10)
C1 Er1 C19 88.85(9)
Cl1 Er1 C19 125.85(7)
C22 Er1 C19 97.66(10)
C13 Er1 C19 31.06(10)
C21 Er1 C19 121.43(10)
C12 Er1 C19 50.25(10)
C23 Er1 C19 102.41(10)
C11 Er1 C19 51.60(9)
C1 Er1 C28 95.58(9)
Cl1 Er1 C28 85.39(7)
C22 Er1 C28 50.20(10)
C13 Er1 C28 178.63(10)
C21 Er1 C28 31.14(10)
C12 Er1 C28 150.53(9)
C23 Er1 C28 50.58(10)
C11 Er1 C28 128.55(9)
C19 Er1 C28 147.83(10)
C1 Er1 C18 118.42(9)
Cl1 Er1 C18 123.75(6)
C22 Er1 C18 86.37(10)
C13 Er1 C18 51.05(8)
C21 Er1 C18 117.28(9)
C12 Er1 C18 50.07(8)
C23 Er1 C18 77.97(9)
C11 Er1 C18 31.17(9)
C19 Er1 C18 30.59(8)
C28 Er1 C18 128.54(8)
C1 Er1 C29 125.49(10)
Cl1 Er1 C29 87.59(7)
C22 Er1 C29 50.24(11)
C13 Er1 C29 150.08(9)
C21 Er1 C29 51.58(10)
C12 Er1 C29 123.68(9)
C23 Er1 C29 30.16(10)
C11 Er1 C29 98.22(9)
C19 Er1 C29 131.06(9)
C28 Er1 C29 30.36(9)
C18 Er1 C29 102.90(9)
O1 Na1 O3 95.06(13)
O1 Na1 O2 98.66(14)
O3 Na1 O2 112.43(12)
O1 Na1 Cl1 97.10(11)
O3 Na1 Cl1 145.10(11)
O2 Na1 Cl1 97.89(9)
Er1 Cl1 Na1 127.62(5)
C21 Si1 C8 108.1(2)
C21 Si1 C7 113.4(2)
C8 Si1 C7 110.1(2)
C21 Si1 C2 106.20(14)
C8 Si1 C2 110.1(2)
C7 Si1 C2 108.9(2)
C11 Si2 C6 115.0(2)
C11 Si2 C5 110.72(14)
C6 Si2 C5 110.7(2)
C11 Si2 C3 105.86(13)
C6 Si2 C3 106.01(14)
C5 Si2 C3 108.1(2)
B5 C1 B4 61.7(2)
B5 C1 B3 111.6(2)
B4 C1 B3 61.7(2)
B5 C1 B6 61.5(2)
B4 C1 B6 110.6(2)
B3 C1 B6 109.3(2)
B5 C1 C2 107.9(2)
B4 C1 C2 107.4(2)
B3 C1 C2 59.0(2)
B6 C1 C2 59.1(2)
B5 C1 Er1 118.0(2)
B4 C1 Er1 129.1(2)
B3 C1 Er1 126.5(2)
B6 C1 Er1 111.1(2)
C2 C1 Er1 118.6(2)
B3 C2 B7 63.8(2)
B3 C2 B6 110.6(3)
B7 C2 B6 112.3(2)
B3 C2 B11 114.0(3)
B7 C2 B11 61.9(2)
B6 C2 B11 62.4(2)
B3 C2 C1 59.7(2)
B7 C2 C1 110.9(2)
B6 C2 C1 60.0(2)
B11 C2 C1 111.0(2)
B3 C2 Si1 117.3(2)
B7 C2 Si1 121.7(2)
B6 C2 Si1 118.9(2)
B11 C2 Si1 121.7(2)
C1 C2 Si1 117.6(2)
C4 C3 B6' 60.8(2)
C4 C3 B5' 108.4(3)
B6' C3 B5' 61.5(2)
C4 C3 B4' 108.2(2)
B6' C3 B4' 112.5(2)
B5' C3 B4' 62.0(2)
C4 C3 B3' 60.5(2)
B6' C3 B3' 112.9(3)
B5' C3 B3' 112.1(2)
B4' C3 B3' 61.2(2)
C4 C3 Si2 119.0(2)
B6' C3 Si2 118.4(2)
B5' C3 Si2 123.8(2)
B4' C3 Si2 122.3(2)
B3' C3 Si2 116.4(2)
C3 C4 B7' 113.7(3)
C3 C4 B11' 113.6(3)
B7' C4 B11' 62.6(3)
C3 C4 B3' 62.2(2)
B7' C4 B3' 63.8(2)
B11' C4 B3' 115.9(3)
C3 C4 B6' 61.6(2)
B7' C4 B6' 115.3(3)
B11' C4 B6' 63.6(3)
B3' C4 B6' 115.0(3)
C12 C11 C18 105.1(2)
C12 C11 Si2 123.3(2)
C18 C11 Si2 130.1(2)
C12 C11 Er1 73.0(2)
C18 C11 Er1 77.4(2)
Si2 C11 Er1 125.10(14)
C13 C12 C11 111.9(3)
C13 C12 Er1 74.3(2)
C11 C12 Er1 76.1(2)
C12 C13 C19 107.3(2)
C12 C13 Er1 75.1(2)
C19 C13 Er1 77.9(2)
C15 C14 C19 119.4(3)
C14 C15 C16 121.7(4)
C17 C16 C15 121.5(3)
C16 C17 C18 117.7(3)
C17 C18 C19 120.2(3)
C17 C18 C11 132.1(3)
C19 C18 C11 107.8(2)
C17 C18 Er1 121.5(2)
C19 C18 Er1 73.18(15)
C11 C18 Er1 71.42(15)
C14 C19 C13 132.9(3)
C14 C19 C18 119.4(3)
C13 C19 C18 107.6(3)
C14 C19 Er1 119.1(2)
C13 C19 Er1 71.0(2)
C18 C19 Er1 76.2(2)
C22 C21 C28 104.8(3)
C22 C21 Si1 126.6(3)
C28 C21 Si1 128.3(2)
C22 C21 Er1 72.4(2)
C28 C21 Er1 78.5(2)
Si1 C21 Er1 119.03(14)
C21 C22 C23 111.5(3)
C21 C22 Er1 76.2(2)
C23 C22 Er1 76.7(2)
C29 C23 C22 106.8(3)
C29 C23 Er1 79.3(2)
C22 C23 Er1 71.8(2)
C25 C24 C29 119.7(4)
C24 C25 C26 120.1(4)
C27 C26 C25 122.5(4)
C26 C27 C28 119.2(4)
C27 C28 C29 118.2(3)
C27 C28 C21 132.6(3)
C29 C28 C21 109.0(3)
C27 C28 Er1 123.6(2)
C29 C28 Er1 75.6(2)
C21 C28 Er1 70.4(2)
C23 C29 C24 131.9(3)
C23 C29 C28 107.8(3)
C24 C29 C28 120.2(3)
C23 C29 Er1 70.6(2)
C24 C29 Er1 123.3(3)
C28 C29 Er1 74.1(2)
O1 C31 C32 109.8(6)
C31 C32 C33 103.2(6)
C34 C33 C32 104.0(6)
O1 C34 C33 113.6(6)
O2 C41 C42 109.3(4)
C43 C42 C41 103.7(5)
C44 C43 C42 109.1(5)
C43 C44 O2 106.0(5)
O3 C51 C52 107.1(4)
C51 C52 C53 104.1(4)
C54 C53 C52 107.4(4)
O3 C54 C53 106.9(4)
C2 B3 C1 61.3(2)
C2 B3 B4 106.8(3)
C1 B3 B4 58.6(2)
C2 B3 B8 105.3(3)
C1 B3 B8 107.1(3)
B4 B3 B8 60.5(2)
C2 B3 B7 58.2(2)
C1 B3 B7 107.8(3)
B4 B3 B7 107.3(3)
B8 B3 B7 58.9(2)
C1 B4 B5 59.1(2)
C1 B4 B3 59.7(2)
B5 B4 B3 108.0(3)
C1 B4 B9 108.4(3)
B5 B4 B9 61.7(2)
B3 B4 B9 108.8(3)
C1 B4 B8 108.1(3)
B5 B4 B8 109.3(3)
B3 B4 B8 60.6(2)
B9 B4 B8 60.0(2)
C1 B5 B4 59.2(2)
C1 B5 B6 60.3(2)
B4 B5 B6 107.7(3)
C1 B5 B10 107.8(3)
B4 B5 B10 108.0(3)
B6 B5 B10 59.8(2)
C1 B5 B9 107.4(3)
B4 B5 B9 60.2(2)
B6 B5 B9 107.6(3)
B10 B5 B9 59.9(2)
C2 B6 C1 60.8(2)
C2 B6 B5 106.7(3)
C1 B6 B5 58.3(2)
C2 B6 B10 106.0(3)
C1 B6 B10 107.4(3)
B5 B6 B10 61.2(2)
C2 B6 B11 59.4(2)
C1 B6 B11 109.2(3)
B5 B6 B11 109.3(3)
B10 B6 B11 59.8(2)
C2 B7 B12 106.7(3)
C2 B7 B8 105.8(3)
B12 B7 B8 60.8(3)
C2 B7 B11 59.7(2)
B12 B7 B11 60.6(2)
B8 B7 B11 109.3(3)
C2 B7 B3 58.0(2)
B12 B7 B3 108.1(3)
B8 B7 B3 59.8(2)
B11 B7 B3 107.6(3)
B7 B8 B4 107.9(3)
B7 B8 B9 107.7(3)
B4 B8 B9 60.0(2)
B7 B8 B3 61.2(2)
B4 B8 B3 58.9(2)
B9 B8 B3 107.5(3)
B7 B8 B12 59.5(3)
B4 B8 B12 107.4(3)
B9 B8 B12 59.7(3)
B3 B8 B12 108.1(3)
B12 B9 B4 107.8(3)
B12 B9 B8 60.3(3)
B4 B9 B8 60.0(2)
B12 B9 B10 59.9(3)
B4 B9 B10 106.2(3)
B8 B9 B10 107.4(3)
B12 B9 B5 107.5(3)
B4 B9 B5 58.1(2)
B8 B9 B5 106.4(3)
B10 B9 B5 59.8(2)
B6 B10 B11 60.7(2)
B6 B10 B12 107.8(3)
B11 B10 B12 60.2(3)
B6 B10 B5 59.0(2)
B11 B10 B5 108.4(3)
B12 B10 B5 107.7(3)
B6 B10 B9 107.4(3)
B11 B10 B9 108.4(3)
B12 B10 B9 59.5(3)
B5 B10 B9 60.4(2)
C2 B11 B10 104.9(3)
C2 B11 B7 58.3(2)
B10 B11 B7 107.2(3)
C2 B11 B12 104.7(3)
B10 B11 B12 60.2(3)
B7 B11 B12 59.4(3)
C2 B11 B6 58.2(2)
B10 B11 B6 59.5(2)
B7 B11 B6 106.0(3)
B12 B11 B6 106.8(3)
B7 B12 B9 108.0(3)
B7 B12 B10 107.2(3)
B9 B12 B10 60.6(3)
B7 B12 B11 60.0(3)
B9 B12 B11 108.7(3)
B10 B12 B11 59.6(2)
B7 B12 B8 59.7(3)
B9 B12 B8 59.9(3)
B10 B12 B8 107.7(3)
B11 B12 B8 107.9(3)
C4 B3' C3 57.3(2)
C4 B3' B4' 104.2(3)
C3 B3' B4' 59.3(2)
C4 B3' B8' 103.7(3)
C3 B3' B8' 106.7(3)
B4' B3' B8' 61.3(2)
C4 B3' B7' 57.6(2)
C3 B3' B7' 104.9(3)
B4' B3' B7' 107.7(3)
B8' B3' B7' 59.2(2)
C3 B4' B3' 59.5(2)
C3 B4' B5' 58.8(2)
B3' B4' B5' 108.1(3)
C3 B4' B9' 105.5(2)
B3' B4' B9' 107.3(3)
B5' B4' B9' 60.3(2)
C3 B4' B8' 105.5(2)
B3' B4' B8' 59.4(2)
B5' B4' B8' 108.0(3)
B9' B4' B8' 59.7(3)
C3 B5' B10' 106.7(3)
C3 B5' B6' 59.2(2)
B10' B5' B6' 60.4(2)
C3 B5' B4' 59.1(2)
B10' B5' B4' 109.0(3)
B6' B5' B4' 108.2(3)
C3 B5' B9' 105.4(3)
B10' B5' B9' 60.3(2)
B6' B5' B9' 107.8(3)
B4' B5' B9' 59.8(2)
C4 B6' C3 57.5(2)
C4 B6' B5' 104.2(3)
C3 B6' B5' 59.3(2)
C4 B6' B10' 104.6(3)
C3 B6' B10' 106.1(3)
B5' B6' B10' 59.5(2)
C4 B6' B11' 57.8(2)
C3 B6' B11' 105.6(3)
B5' B6' B11' 108.0(3)
B10' B6' B11' 61.1(3)
C4 B7' B8' 104.7(3)
C4 B7' B11' 58.8(3)
B8' B7' B11' 109.6(3)
C4 B7' B12' 104.8(3)
B8' B7' B12' 60.6(2)
B11' B7' B12' 60.8(3)
C4 B7' B3' 58.6(2)
B8' B7' B3' 59.5(2)
B11' B7' B3' 108.5(3)
B12' B7' B3' 107.8(3)
B7' B8' B3' 61.3(2)
B7' B8' B9' 106.8(3)
B3' B8' B9' 107.3(3)
B7' B8' B12' 60.4(3)
B3' B8' B12' 109.0(3)
B9' B8' B12' 58.5(3)
B7' B8' B4' 107.9(3)
B3' B8' B4' 59.4(2)
B9' B8' B4' 59.7(2)
B12' B8' B4' 106.9(3)
B12' B9' B10' 61.6(3)
B12' B9' B4' 109.6(3)
B10' B9' B4' 107.8(3)
B12' B9' B8' 60.9(3)
B10' B9' B8' 109.6(3)
B4' B9' B8' 60.6(2)
B12' B9' B5' 108.6(3)
B10' B9' B5' 58.8(2)
B4' B9' B5' 59.8(2)
B8' B9' B5' 108.4(3)
B5' B10' B6' 60.1(2)
B5' B10' B9' 60.9(2)
B6' B10' B9' 108.0(3)
B5' B10' B12' 107.6(3)
B6' B10' B12' 107.8(3)
B9' B10' B12' 58.2(3)
B5' B10' B11' 107.8(3)
B6' B10' B11' 60.1(3)
B9' B10' B11' 105.9(3)
B12' B10' B11' 59.4(3)
C4 B11' B7' 58.6(2)
C4 B11' B12' 104.2(3)
B7' B11' B12' 60.2(2)
C4 B11' B6' 58.6(2)
B7' B11' B6' 108.0(3)
B12' B11' B6' 107.2(3)
C4 B11' B10' 103.4(3)
B7' B11' B10' 108.0(3)
B12' B11' B10' 60.1(3)
B6' B11' B10' 58.8(3)
B9' B12' B7' 107.5(3)
B9' B12' B8' 60.7(3)
B7' B12' B8' 59.1(2)
B9' B12' B11' 108.3(3)
B7' B12' B11' 59.0(2)
B8' B12' B11' 107.0(3)
B9' B12' B10' 60.2(3)
B7' B12' B10' 107.3(3)
B8' B12' B10' 108.4(3)
B11' B12' B10' 60.5(3)
C34 O1 C31 105.7(5)
C34 O1 Na1 120.8(4)
C31 O1 Na1 129.6(4)
C41 O2 C44 104.5(4)
C41 O2 Na1 132.6(3)
C44 O2 Na1 122.8(3)
C54 O3 C51 107.4(3)
C54 O3 Na1 132.3(3)
C51 O3 Na1 111.9(3)

loop_
_geom_bond_atom_site_label_1
_geom_bond_atom_site_label_2
_geom_bond_distance
Er1 C1 2.520(3)
Er1 Cl1 2.5446(9)
Er1 C22 2.583(3)
Er1 C13 2.626(3)
Er1 C21 2.632(3)
Er1 C12 2.636(3)
Er1 C23 2.646(3)
Er1 C11 2.677(3)
Er1 C19 2.716(3)
Er1 C28 2.738(3)
Er1 C18 2.756(3)
Er1 C29 2.757(3)
Na1 O1 2.297(4)
Na1 O3 2.310(3)
Na1 O2 2.329(3)
Na1 Cl1 2.633(2)
Si1 C21 1.834(3)
Si1 C8 1.850(5)
Si1 C7 1.866(4)
Si1 C2 1.882(3)
Si2 C11 1.849(3)
Si2 C6 1.854(3)
Si2 C5 1.878(4)
Si2 C3 1.934(3)
C1 B5 1.689(4)
C1 B4 1.691(5)
C1 B3 1.710(5)
C1 B6 1.724(4)
C1 C2 1.738(4)
C2 B3 1.699(5)
C2 B7 1.703(5)
C2 B6 1.708(5)
C2 B11 1.728(5)
C3 C4 1.641(4)
C3 B6' 1.711(5)
C3 B5' 1.714(5)
C3 B4' 1.720(4)
C3 B3' 1.724(4)
C4 B7' 1.680(5)
C4 B11' 1.683(6)
C4 B3' 1.697(5)
C4 B6' 1.698(6)
C11 C12 1.415(4)
C11 C18 1.462(4)
C12 C13 1.390(4)
C13 C19 1.433(4)
C14 C15 1.355(5)
C14 C19 1.401(5)
C15 C16 1.406(5)
C16 C17 1.387(5)
C17 C18 1.411(4)
C18 C19 1.444(4)
C21 C22 1.410(5)
C21 C28 1.445(5)
C22 C23 1.421(5)
C23 C29 1.410(5)
C24 C25 1.374(6)
C24 C29 1.414(5)
C25 C26 1.394(6)
C26 C27 1.377(6)
C27 C28 1.421(5)
C28 C29 1.439(4)
C31 O1 1.393(7)
C31 C32 1.466(11)
C32 C33 1.481(11)
C33 C34 1.386(10)
C34 O1 1.364(9)
C41 O2 1.370(6)
C41 C42 1.453(7)
C42 C43 1.418(9)
C43 C44 1.403(8)
C44 O2 1.440(7)
C51 O3 1.432(5)
C51 C52 1.435(6)
C52 C53 1.454(8)
C53 C54 1.436(7)
C54 O3 1.431(6)
B3 B4 1.743(6)
B3 B8 1.773(6)
B3 B7 1.796(6)
B4 B5 1.732(6)
B4 B9 1.770(5)
B4 B8 1.770(6)
B5 B6 1.745(5)
B5 B10 1.784(6)
B5 B9 1.795(5)
B6 B10 1.759(5)
B6 B11 1.780(5)
B7 B12 1.754(6)
B7 B8 1.756(7)
B7 B11 1.765(7)
B8 B9 1.771(7)
B8 B12 1.777(6)
B9 B12 1.767(7)
B9 B10 1.786(6)
B10 B11 1.763(7)
B10 B12 1.774(7)
B11 B12 1.775(6)
B3' B4' 1.752(5)
B3' B8' 1.753(6)
B3' B7' 1.783(6)
B4' B5' 1.770(5)
B4' B9' 1.770(6)
B4' B8' 1.786(6)
B5' B10' 1.740(6)
B5' B6' 1.752(5)
B5' B9' 1.778(6)
B6' B10' 1.757(6)
B6' B11' 1.782(7)
B7' B8' 1.746(6)
B7' B11' 1.747(7)
B7' B12' 1.769(7)
B8' B9' 1.770(7)
B8' B12' 1.773(6)
B9' B12' 1.731(7)
B9' B10' 1.768(6)
B10' B12' 1.791(7)
B10' B11' 1.798(7)
B11' B12' 1.779(6)

loop_
_geom_torsion_atom_site_label_1
_geom_torsion_atom_site_label_2
_geom_torsion_atom_site_label_3
_geom_torsion_atom_site_label_4
_geom_torsion
C1 Er1 Cl1 Na1 60.07(9)
C22 Er1 Cl1 Na1 -45.71(14)
C13 Er1 Cl1 Na1 144.42(8)
C21 Er1 Cl1 Na1 -18.95(9)
C12 Er1 Cl1 Na1 169.41(8)
C23 Er1 Cl1 Na1 -76.88(10)
C11 Er1 Cl1 Na1 -163.49(8)
C19 Er1 Cl1 Na1 153.30(9)
C28 Er1 Cl1 Na1 -35.04(8)
C18 Er1 Cl1 Na1 -169.31(8)
C29 Er1 Cl1 Na1 -65.38(9)
O1 Na1 Cl1 Er1 -122.54(11)
O3 Na1 Cl1 Er1 -13.0(2)
O2 Na1 Cl1 Er1 137.64(9)
Cl1 Er1 C1 B5 25.8(2)
C22 Er1 C1 B5 162.3(2)
C13 Er1 C1 B5 -69.5(2)
C21 Er1 C1 B5 137.2(2)
C12 Er1 C1 B5 -53.7(2)
C23 Er1 C1 B5 155.1(2)
C11 Er1 C1 B5 -75.2(3)
C19 Er1 C1 B5 -100.2(2)
C28 Er1 C1 B5 111.8(2)
C18 Er1 C1 B5 -108.4(2)
C29 Er1 C1 B5 117.4(2)
Cl1 Er1 C1 B4 100.7(3)
C22 Er1 C1 B4 -122.9(3)
C13 Er1 C1 B4 5.4(3)
C21 Er1 C1 B4 -147.9(3)
C12 Er1 C1 B4 21.2(3)
C23 Er1 C1 B4 -130.1(3)
C11 Er1 C1 B4 -0.3(3)
C19 Er1 C1 B4 -25.3(3)
C28 Er1 C1 B4 -173.4(3)
C18 Er1 C1 B4 -33.5(3)
C29 Er1 C1 B4 -167.7(2)
Cl1 Er1 C1 B3 -178.6(2)
C22 Er1 C1 B3 -42.1(3)
C13 Er1 C1 B3 86.2(3)
C21 Er1 C1 B3 -67.1(3)
C12 Er1 C1 B3 101.9(3)
C23 Er1 C1 B3 -49.3(3)
C11 Er1 C1 B3 80.4(3)
C19 Er1 C1 B3 55.5(3)
C28 Er1 C1 B3 -92.6(3)
C18 Er1 C1 B3 47.3(3)
C29 Er1 C1 B3 -86.9(3)
Cl1 Er1 C1 B6 -42.2(2)
C22 Er1 C1 B6 94.3(2)
C13 Er1 C1 B6 -137.4(2)
C21 Er1 C1 B6 69.2(2)
C12 Er1 C1 B6 -121.7(2)
C23 Er1 C1 B6 87.1(2)
C11 Er1 C1 B6 -143.2(2)
C19 Er1 C1 B6 -168.2(2)
C28 Er1 C1 B6 43.8(2)
C18 Er1 C1 B6 -176.4(2)
C29 Er1 C1 B6 49.4(2)
Cl1 Er1 C1 C2 -107.6(2)
C22 Er1 C1 C2 28.9(2)
C13 Er1 C1 C2 157.2(2)
C21 Er1 C1 C2 3.8(2)
C12 Er1 C1 C2 172.9(2)
C23 Er1 C1 C2 21.7(2)
C11 Er1 C1 C2 151.4(2)
C19 Er1 C1 C2 126.5(2)
C28 Er1 C1 C2 -21.6(2)
C18 Er1 C1 C2 118.3(2)
C29 Er1 C1 C2 -16.0(2)
B5 C1 C2 B3 104.9(3)
B4 C1 C2 B3 39.8(2)
B3 C1 C2 B3 0.000(1)
B6 C1 C2 B3 143.8(2)
Er1 C1 C2 B3 -117.5(2)
B5 C1 C2 B7 65.4(3)
B4 C1 C2 B7 0.4(3)
B3 C1 C2 B7 -39.5(2)
B6 C1 C2 B7 104.3(3)
Er1 C1 C2 B7 -157.0(2)
B5 C1 C2 B6 -38.9(2)
B4 C1 C2 B6 -104.0(2)
B3 C1 C2 B6 -143.8(2)
B6 C1 C2 B6 0.000(2)
Er1 C1 C2 B6 98.7(2)
B5 C1 C2 B11 -1.4(3)
B4 C1 C2 B11 -66.5(3)
B3 C1 C2 B11 -106.3(3)
B6 C1 C2 B11 37.5(2)
Er1 C1 C2 B11 136.2(2)
B5 C1 C2 Si1 -148.0(2)
B4 C1 C2 Si1 146.9(2)
B3 C1 C2 Si1 107.0(2)
B6 C1 C2 Si1 -109.1(2)
Er1 C1 C2 Si1 -10.5(3)
C21 Si1 C2 B3 80.1(3)
C8 Si1 C2 B3 -36.7(3)
C7 Si1 C2 B3 -157.5(3)
C21 Si1 C2 B7 154.7(2)
C8 Si1 C2 B7 37.9(3)
C7 Si1 C2 B7 -82.9(3)
C21 Si1 C2 B6 -57.2(2)
C8 Si1 C2 B6 -174.0(3)
C7 Si1 C2 B6 65.2(3)
C21 Si1 C2 B11 -130.9(3)
C8 Si1 C2 B11 112.3(3)
C7 Si1 C2 B11 -8.5(3)
C21 Si1 C2 C1 11.9(2)
C8 Si1 C2 C1 -104.9(3)
C7 Si1 C2 C1 134.4(2)
C11 Si2 C3 C4 2.7(2)
C6 Si2 C3 C4 125.3(2)
C5 Si2 C3 C4 -116.0(2)
C11 Si2 C3 B6' 73.2(3)
C6 Si2 C3 B6' -164.2(2)
C5 Si2 C3 B6' -45.5(3)
C11 Si2 C3 B5' 146.3(2)
C6 Si2 C3 B5' -91.1(2)
C5 Si2 C3 B5' 27.6(3)
C11 Si2 C3 B4' -137.8(2)
C6 Si2 C3 B4' -15.2(3)
C5 Si2 C3 B4' 103.5(3)
C11 Si2 C3 B3' -66.6(2)
C6 Si2 C3 B3' 55.9(2)
C5 Si2 C3 B3' 174.7(2)
B6' C3 C4 B7' 107.1(3)
B5' C3 C4 B7' 66.6(4)
B4' C3 C4 B7' 0.9(4)
B3' C3 C4 B7' -38.8(3)
Si2 C3 C4 B7' -144.6(3)
B6' C3 C4 B11' 38.0(3)
B5' C3 C4 B11' -2.5(3)
B4' C3 C4 B11' -68.2(3)
B3' C3 C4 B11' -108.0(3)
Si2 C3 C4 B11' 146.3(2)
B6' C3 C4 B3' 145.9(3)
B5' C3 C4 B3' 105.5(3)
B4' C3 C4 B3' 39.8(3)
B3' C3 C4 B3' 0.000(1)
Si2 C3 C4 B3' -105.8(2)
B6' C3 C4 B6' 0.0
B5' C3 C4 B6' -40.4(2)
B4' C3 C4 B6' -106.2(3)
B3' C3 C4 B6' -145.9(3)
Si2 C3 C4 B6' 108.3(2)
C6 Si2 C11 C12 166.9(2)
C5 Si2 C11 C12 40.6(3)
C3 Si2 C11 C12 -76.4(3)
C6 Si2 C11 C18 -29.1(3)
C5 Si2 C11 C18 -155.4(3)
C3 Si2 C11 C18 87.6(3)
C6 Si2 C11 Er1 75.0(2)
C5 Si2 C11 Er1 -51.4(2)
C3 Si2 C11 Er1 -168.31(14)
C1 Er1 C11 C12 42.1(2)
Cl1 Er1 C11 C12 -60.2(2)
C22 Er1 C11 C12 160.9(2)
C13 Er1 C11 C12 34.8(2)
C21 Er1 C11 C12 171.8(2)
C12 Er1 C11 C12 0.0
C23 Er1 C11 C12 -175.7(2)
C19 Er1 C11 C12 74.7(2)
C28 Er1 C11 C12 -146.8(2)
C18 Er1 C11 C12 110.4(2)
C29 Er1 C11 C12 -148.2(2)
C1 Er1 C11 C18 -68.3(2)
Cl1 Er1 C11 C18 -170.63(14)
C22 Er1 C11 C18 50.5(2)
C13 Er1 C11 C18 -75.6(2)
C21 Er1 C11 C18 61.4(2)
C12 Er1 C11 C18 -110.4(2)
C23 Er1 C11 C18 73.9(2)
C19 Er1 C11 C18 -35.7(2)
C28 Er1 C11 C18 102.8(2)
C18 Er1 C11 C18 0.0
C29 Er1 C11 C18 101.4(2)
C1 Er1 C11 Si2 161.22(14)
Cl1 Er1 C11 Si2 58.9(2)
C22 Er1 C11 Si2 -80.0(2)
C13 Er1 C11 Si2 153.9(2)
C21 Er1 C11 Si2 -69.1(2)
C12 Er1 C11 Si2 119.1(3)
C23 Er1 C11 Si2 -56.6(2)
C19 Er1 C11 Si2 -166.2(2)
C28 Er1 C11 Si2 -27.7(2)
C18 Er1 C11 Si2 -130.5(3)
C29 Er1 C11 Si2 -29.1(2)
C18 C11 C12 C13 5.0(3)
Si2 C11 C12 C13 172.3(2)
Er1 C11 C12 C13 -66.4(2)
C18 C11 C12 Er1 71.4(2)
Si2 C11 C12 Er1 -121.2(2)
Er1 C11 C12 Er1 0.0
C1 Er1 C12 C13 -32.0(2)
Cl1 Er1 C12 C13 -124.5(2)
C22 Er1 C12 C13 91.4(2)
C13 Er1 C12 C13 0.0
C21 Er1 C12 C13 92.4(4)
C23 Er1 C12 C13 122.7(2)
C11 Er1 C12 C13 118.0(2)
C19 Er1 C12 C13 38.5(2)
C28 Er1 C12 C13 178.5(2)
C18 Er1 C12 C13 78.7(2)
C29 Er1 C12 C13 156.7(2)
C1 Er1 C12 C11 -149.9(2)
Cl1 Er1 C12 C11 117.6(2)
C22 Er1 C12 C11 -26.6(2)
C13 Er1 C12 C11 -118.0(2)
C21 Er1 C12 C11 -25.5(5)
C23 Er1 C12 C11 4.8(2)
C11 Er1 C12 C11 0.0
C19 Er1 C12 C11 -79.4(2)
C28 Er1 C12 C11 60.6(3)
C18 Er1 C12 C11 -39.2(2)
C29 Er1 C12 C11 38.7(2)
C11 C12 C13 C19 -4.4(4)
Er1 C12 C13 C19 -72.0(2)
C11 C12 C13 Er1 67.6(2)
Er1 C12 C13 Er1 0.0
C1 Er1 C13 C12 150.0(2)
Cl1 Er1 C13 C12 54.2(2)
C22 Er1 C13 C12 -116.6(2)
C21 Er1 C13 C12 -155.4(2)
C12 Er1 C13 C12 0.0
C23 Er1 C13 C12 -75.8(2)
C11 Er1 C13 C12 -35.1(2)
C19 Er1 C13 C12 -111.8(2)
C28 Er1 C13 C12 -148.5(35)
C18 Er1 C13 C12 -75.2(2)
C29 Er1 C13 C12 -41.2(3)
C1 Er1 C13 C19 -98.2(2)
Cl1 Er1 C13 C19 166.0(2)
C22 Er1 C13 C19 -4.8(2)
C21 Er1 C13 C19 -43.6(2)
C12 Er1 C13 C19 111.8(2)
C23 Er1 C13 C19 36.0(2)
C11 Er1 C13 C19 76.7(2)
C19 Er1 C13 C19 0.000(1)
C28 Er1 C13 C19 -36.7(36)
C18 Er1 C13 C19 36.6(2)
C29 Er1 C13 C19 70.6(3)
C19 C14 C15 C16 2.3(6)
C14 C15 C16 C17 0.6(6)
C15 C16 C17 C18 -2.5(5)
C16 C17 C18 C19 1.6(5)
C16 C17 C18 C11 -177.6(3)
C16 C17 C18 Er1 89.5(3)
C12 C11 C18 C17 175.7(3)
Si2 C11 C18 C17 9.5(5)
Er1 C11 C18 C17 -116.1(3)
C12 C11 C18 C19 -3.6(3)
Si2 C11 C18 C19 -169.8(2)
Er1 C11 C18 C19 64.6(2)
C12 C11 C18 Er1 -68.2(2)
Si2 C11 C18 Er1 125.6(3)
Er1 C11 C18 Er1 0.0
C1 Er1 C18 C17 -99.3(2)
Cl1 Er1 C18 C17 139.8(2)
C22 Er1 C18 C17 -3.8(2)
C13 Er1 C18 C17 -152.6(3)
C21 Er1 C18 C17 -9.2(3)
C12 Er1 C18 C17 167.4(3)
C23 Er1 C18 C17 26.9(2)
C11 Er1 C18 C17 128.5(3)
C19 Er1 C18 C17 -115.5(3)
C28 Er1 C18 C17 25.7(3)
C29 Er1 C18 C17 44.0(2)
C1 Er1 C18 C19 16.2(2)
Cl1 Er1 C18 C19 -104.7(2)
C22 Er1 C18 C19 111.7(2)
C13 Er1 C18 C19 -37.1(2)
C21 Er1 C18 C19 106.3(2)
C12 Er1 C18 C19 -77.1(2)
C23 Er1 C18 C19 142.4(2)
C11 Er1 C18 C19 -116.0(2)
C19 Er1 C18 C19 0.0
C28 Er1 C18 C19 141.2(2)
C29 Er1 C18 C19 159.5(2)
C1 Er1 C18 C11 132.2(2)
Cl1 Er1 C18 C11 11.3(2)
C22 Er1 C18 C11 -132.3(2)
C13 Er1 C18 C11 78.8(2)
C21 Er1 C18 C11 -137.7(2)
C12 Er1 C18 C11 38.8(2)
C23 Er1 C18 C11 -101.6(2)
C11 Er1 C18 C11 0.0
C19 Er1 C18 C11 116.0(2)
C28 Er1 C18 C11 -102.8(2)
C29 Er1 C18 C11 -84.5(2)
C15 C14 C19 C13 176.2(4)
C15 C14 C19 C18 -3.2(5)
C15 C14 C19 Er1 -93.3(4)
C12 C13 C19 C14 -177.5(3)
Er1 C13 C19 C14 112.5(4)
C12 C13 C19 C18 1.9(3)
Er1 C13 C19 C18 -68.1(2)
C12 C13 C19 Er1 70.0(2)
Er1 C13 C19 Er1 0.0
C17 C18 C19 C14 1.2(5)
C11 C18 C19 C14 -179.4(3)
Er1 C18 C19 C14 -115.9(3)
C17 C18 C19 C13 -178.3(3)
C11 C18 C19 C13 1.1(3)
Er1 C18 C19 C13 64.6(2)
C17 C18 C19 Er1 117.1(3)
C11 C18 C19 Er1 -63.5(2)
Er1 C18 C19 Er1 0.0
C1 Er1 C19 C14 -49.5(2)
Cl1 Er1 C19 C14 -146.6(2)
C22 Er1 C19 C14 47.0(3)
C13 Er1 C19 C14 -129.3(3)
C21 Er1 C19 C14 25.0(3)
C12 Er1 C19 C14 -167.2(3)
C23 Er1 C19 C14 78.6(2)
C11 Er1 C19 C14 152.7(3)
C28 Er1 C19 C14 49.2(3)
C18 Er1 C19 C14 116.3(3)
C29 Er1 C19 C14 89.3(3)
C1 Er1 C19 C13 79.8(2)
Cl1 Er1 C19 C13 -17.3(2)
C22 Er1 C19 C13 176.2(2)
C13 Er1 C19 C13 0.000(1)
C21 Er1 C19 C13 154.3(2)
C12 Er1 C19 C13 -38.0(2)
C23 Er1 C19 C13 -152.1(2)
C11 Er1 C19 C13 -78.0(2)
C28 Er1 C19 C13 178.5(2)
C18 Er1 C19 C13 -114.5(3)
C29 Er1 C19 C13 -141.4(2)
C1 Er1 C19 C18 -165.8(2)
Cl1 Er1 C19 C18 97.2(2)
C22 Er1 C19 C18 -69.3(2)
C13 Er1 C19 C18 114.5(3)
C21 Er1 C19 C18 -91.2(2)
C12 Er1 C19 C18 76.5(2)
C23 Er1 C19 C18 -37.7(2)
C11 Er1 C19 C18 36.4(2)
C28 Er1 C19 C18 -67.1(3)
C18 Er1 C19 C18 0.0
C29 Er1 C19 C18 -26.9(2)
C8 Si1 C21 C22 20.3(3)
C7 Si1 C21 C22 142.6(3)
C2 Si1 C21 C22 -97.8(3)
C8 Si1 C21 C28 -152.3(3)
C7 Si1 C21 C28 -30.0(3)
C2 Si1 C21 C28 89.6(3)
C8 Si1 C21 Er1 109.2(2)
C7 Si1 C21 Er1 -128.4(2)
C2 Si1 C21 Er1 -8.9(2)
C1 Er1 C21 C22 126.1(2)
Cl1 Er1 C21 C22 -142.0(2)
C22 Er1 C21 C22 0.000(2)
C13 Er1 C21 C22 70.0(3)
C12 Er1 C21 C22 -1.4(5)
C23 Er1 C21 C22 -36.0(2)
C11 Er1 C21 C22 -20.4(3)
C19 Er1 C21 C22 45.3(2)
C28 Er1 C21 C22 -109.7(3)
C18 Er1 C21 C22 10.4(2)
C29 Er1 C21 C22 -74.5(2)
C1 Er1 C21 C28 -124.2(2)
Cl1 Er1 C21 C28 -32.3(2)
C22 Er1 C21 C28 109.7(3)
C13 Er1 C21 C28 179.7(2)
C12 Er1 C21 C28 108.3(4)
C23 Er1 C21 C28 73.7(2)
C11 Er1 C21 C28 89.4(2)
C19 Er1 C21 C28 155.1(2)
C28 Er1 C21 C28 0.000(1)
C18 Er1 C21 C28 120.1(2)
C29 Er1 C21 C28 35.2(2)
C1 Er1 C21 Si1 3.4(2)
Cl1 Er1 C21 Si1 95.3(2)
C22 Er1 C21 Si1 -122.7(3)
C13 Er1 C21 Si1 -52.7(2)
C12 Er1 C21 Si1 -124.1(4)
C23 Er1 C21 Si1 -158.7(2)
C11 Er1 C21 Si1 -143.03(14)
C19 Er1 C21 Si1 -77.3(2)
C28 Er1 C21 Si1 127.6(3)
C18 Er1 C21 Si1 -112.3(2)
C29 Er1 C21 Si1 162.8(2)
C28 C21 C22 C23 -3.1(4)
Si1 C21 C22 C23 -177.1(2)
Er1 C21 C22 C23 69.5(2)
C28 C21 C22 Er1 -72.5(2)
Si1 C21 C22 Er1 113.5(2)
Er1 C21 C22 Er1 0.0
C1 Er1 C22 C21 -52.5(2)
Cl1 Er1 C22 C21 53.2(2)
C13 Er1 C22 C21 -139.7(2)
C21 Er1 C22 C21 0.000(2)
C12 Er1 C22 C21 179.6(2)
C23 Er1 C22 C21 116.5(3)
C11 Er1 C22 C21 165.7(2)
C19 Er1 C22 C21 -142.2(2)
C28 Er1 C22 C21 39.3(2)
C18 Er1 C22 C21 -170.7(2)
C29 Er1 C22 C21 79.2(2)
C1 Er1 C22 C23 -169.0(2)
Cl1 Er1 C22 C23 -63.3(2)
C13 Er1 C22 C23 103.8(2)
C21 Er1 C22 C23 -116.5(3)
C12 Er1 C22 C23 63.1(2)
C23 Er1 C22 C23 0.0
C11 Er1 C22 C23 49.2(2)
C19 Er1 C22 C23 101.3(2)
C28 Er1 C22 C23 -77.2(2)
C18 Er1 C22 C23 72.8(2)
C29 Er1 C22 C23 -37.3(2)
C21 C22 C23 C29 3.1(4)
Er1 C22 C23 C29 72.3(2)
C21 C22 C23 Er1 -69.2(2)
Er1 C22 C23 Er1 0.0
C1 Er1 C23 C29 -98.1(2)
Cl1 Er1 C23 C29 23.4(2)
C22 Er1 C23 C29 -111.9(3)
C13 Er1 C23 C29 145.7(2)
C21 Er1 C23 C29 -76.0(2)
C12 Er1 C23 C29 112.2(2)
C11 Er1 C23 C29 114.6(2)
C19 Er1 C23 C29 163.7(2)
C28 Er1 C23 C29 -36.0(2)
C18 Er1 C23 C29 145.2(2)
C29 Er1 C23 C29 0.000(1)
C1 Er1 C23 C22 13.8(3)
Cl1 Er1 C23 C22 135.2(2)
C22 Er1 C23 C22 0.0
C13 Er1 C23 C22 -102.5(2)
C21 Er1 C23 C22 35.9(2)
C12 Er1 C23 C22 -135.9(2)
C11 Er1 C23 C22 -133.5(2)
C19 Er1 C23 C22 -84.4(2)
C28 Er1 C23 C22 75.8(2)
C18 Er1 C23 C22 -102.9(2)
C29 Er1 C23 C22 111.9(3)
C29 C24 C25 C26 -0.2(7)
C24 C25 C26 C27 -0.3(7)
C25 C26 C27 C28 0.1(6)
C26 C27 C28 C29 0.5(5)
C26 C27 C28 C21 175.9(4)
C26 C27 C28 Er1 -90.5(4)
C22 C21 C28 C27 -173.8(4)
Si1 C21 C28 C27 0.0(5)
Er1 C21 C28 C27 118.1(4)
C22 C21 C28 C29 1.8(4)
Si1 C21 C28 C29 175.7(2)
Er1 C21 C28 C29 -66.3(2)
C22 C21 C28 Er1 68.1(2)
Si1 C21 C28 Er1 -118.0(2)
Er1 C21 C28 Er1 0.0
C1 Er1 C28 C27 -74.6(3)
Cl1 Er1 C28 C27 21.5(3)
C22 Er1 C28 C27 -168.4(3)
C13 Er1 C28 C27 -135.9(35)
C21 Er1 C28 C27 -128.8(4)
C12 Er1 C28 C27 76.8(3)
C23 Er1 C28 C27 150.3(3)
C11 Er1 C28 C27 111.7(3)
C19 Er1 C28 C27 -171.3(3)
C18 Er1 C28 C27 151.9(3)
C29 Er1 C28 C27 114.6(4)
C1 Er1 C28 C29 170.9(2)
Cl1 Er1 C28 C29 -93.1(2)
C22 Er1 C28 C29 77.0(2)
C13 Er1 C28 C29 109.5(36)
C21 Er1 C28 C29 116.6(3)
C12 Er1 C28 C29 -37.7(3)
C23 Er1 C28 C29 35.8(2)
C11 Er1 C28 C29 -2.9(2)
C19 Er1 C28 C29 74.1(3)
C18 Er1 C28 C29 37.3(2)
C29 Er1 C28 C29 0.0
C1 Er1 C28 C21 54.2(2)
Cl1 Er1 C28 C21 150.3(2)
C22 Er1 C28 C21 -39.6(2)
C13 Er1 C28 C21 -7.1(37)
C21 Er1 C28 C21 0.000(1)
C12 Er1 C28 C21 -154.4(2)
C23 Er1 C28 C21 -80.9(2)
C11 Er1 C28 C21 -119.5(2)
C19 Er1 C28 C21 -42.5(2)
C18 Er1 C28 C21 -79.3(2)
C29 Er1 C28 C21 -116.6(3)
C22 C23 C29 C24 175.1(4)
Er1 C23 C29 C24 -117.8(4)
C22 C23 C29 C28 -1.8(4)
Er1 C23 C29 C28 65.2(2)
C22 C23 C29 Er1 -67.1(2)
Er1 C23 C29 Er1 0.0
C25 C24 C29 C23 -175.8(4)
C25 C24 C29 C28 0.9(6)
C25 C24 C29 Er1 91.0(4)
C27 C28 C29 C23 176.4(3)
C21 C28 C29 C23 0.0(4)
Er1 C28 C29 C23 -62.9(2)
C27 C28 C29 C24 -1.0(5)
C21 C28 C29 C24 -177.4(3)
Er1 C28 C29 C24 119.7(3)
C27 C28 C29 Er1 -120.7(3)
C21 C28 C29 Er1 62.9(2)
Er1 C28 C29 Er1 0.0
C1 Er1 C29 C23 104.8(2)
Cl1 Er1 C29 C23 -159.0(2)
C22 Er1 C29 C23 39.1(2)
C13 Er1 C29 C23 -61.4(3)
C21 Er1 C29 C23 79.8(2)
C12 Er1 C29 C23 -85.2(2)
C23 Er1 C29 C23 0.000(2)
C11 Er1 C29 C23 -66.3(2)
C19 Er1 C29 C23 -21.3(3)
C28 Er1 C29 C23 116.0(3)
C18 Er1 C29 C23 -34.9(2)
C1 Er1 C29 C24 -127.2(3)
Cl1 Er1 C29 C24 -31.0(3)
C22 Er1 C29 C24 167.1(3)
C13 Er1 C29 C24 66.6(4)
C21 Er1 C29 C24 -152.2(3)
C12 Er1 C29 C24 42.8(3)
C23 Er1 C29 C24 128.0(4)
C11 Er1 C29 C24 61.7(3)
C19 Er1 C29 C24 106.8(3)
C28 Er1 C29 C24 -116.0(4)
C18 Er1 C29 C24 93.1(3)
C1 Er1 C29 C28 -11.2(2)
Cl1 Er1 C29 C28 85.0(2)
C22 Er1 C29 C28 -76.9(2)
C13 Er1 C29 C28 -177.4(2)
C21 Er1 C29 C28 -36.2(2)
C12 Er1 C29 C28 158.8(2)
C23 Er1 C29 C28 -116.0(3)
C11 Er1 C29 C28 177.7(2)
C19 Er1 C29 C28 -137.2(2)
C28 Er1 C29 C28 0.0
C18 Er1 C29 C28 -150.9(2)
O1 C31 C32 C33 -13.2(8)
C31 C32 C33 C34 18.4(8)
C32 C33 C34 O1 -18.9(10)
O2 C41 C42 C43 15.4(8)
C41 C42 C43 C44 2.3(9)
C42 C43 C44 O2 -18.0(8)
O3 C51 C52 C53 26.8(6)
C51 C52 C53 C54 -24.1(6)
C52 C53 C54 O3 12.4(6)
B7 C2 B3 C1 138.5(3)
B6 C2 B3 C1 33.1(2)
B11 C2 B3 C1 101.1(3)
C1 C2 B3 C1 0.000(1)
Si1 C2 B3 C1 -107.6(2)
B7 C2 B3 B4 100.2(3)
B6 C2 B3 B4 -5.2(3)
B11 C2 B3 B4 62.9(3)
C1 C2 B3 B4 -38.3(2)
Si1 C2 B3 B4 -145.8(2)
B7 C2 B3 B8 37.1(3)
B6 C2 B3 B8 -68.3(3)
B11 C2 B3 B8 -0.3(4)
C1 C2 B3 B8 -101.4(3)
Si1 C2 B3 B8 151.0(3)
B7 C2 B3 B7 0.0
B6 C2 B3 B7 -105.4(3)
B11 C2 B3 B7 -37.4(3)
C1 C2 B3 B7 -138.5(3)
Si1 C2 B3 B7 113.9(3)
B5 C1 B3 C2 -98.5(3)
B4 C1 B3 C2 -136.0(2)
B6 C1 B3 C2 -32.4(2)
C2 C1 B3 C2 0.000(1)
Er1 C1 B3 C2 104.5(2)
B5 C1 B3 B4 37.5(3)
B4 C1 B3 B4 0.0
B6 C1 B3 B4 103.5(2)
C2 C1 B3 B4 136.0(2)
Er1 C1 B3 B4 -119.5(3)
B5 C1 B3 B8 -0.2(4)
B4 C1 B3 B8 -37.6(3)
B6 C1 B3 B8 65.9(3)
C2 C1 B3 B8 98.4(3)
Er1 C1 B3 B8 -157.1(2)
B5 C1 B3 B7 -62.3(3)
B4 C1 B3 B7 -99.7(3)
B6 C1 B3 B7 3.8(3)
C2 C1 B3 B7 36.3(2)
Er1 C1 B3 B7 140.8(2)
B5 C1 B4 B5 0.000(1)
B3 C1 B4 B5 140.0(3)
B6 C1 B4 B5 38.6(3)
C2 C1 B4 B5 101.4(2)
Er1 C1 B4 B5 -104.4(3)
B5 C1 B4 B3 -140.0(3)
B3 C1 B4 B3 0.0
B6 C1 B4 B3 -101.4(3)
C2 C1 B4 B3 -38.6(2)
Er1 C1 B4 B3 115.6(3)
B5 C1 B4 B9 -38.5(3)
B3 C1 B4 B9 101.5(3)
B6 C1 B4 B9 0.1(4)
C2 C1 B4 B9 62.9(3)
Er1 C1 B4 B9 -142.9(2)
B5 C1 B4 B8 -102.1(3)
B3 C1 B4 B8 37.9(3)
B6 C1 B4 B8 -63.5(3)
C2 C1 B4 B8 -0.7(3)
Er1 C1 B4 B8 153.5(2)
C2 B3 B4 C1 39.5(2)
C1 B3 B4 C1 0.000(1)
B8 B3 B4 C1 137.9(3)
B7 B3 B4 C1 100.7(3)
C2 B3 B4 B5 4.1(3)
C1 B3 B4 B5 -35.5(2)
B8 B3 B4 B5 102.4(3)
B7 B3 B4 B5 65.3(3)
C2 B3 B4 B9 -61.3(3)
C1 B3 B4 B9 -100.8(3)
B8 B3 B4 B9 37.0(3)
B7 B3 B4 B9 -0.1(4)
C2 B3 B4 B8 -98.3(3)
C1 B3 B4 B8 -137.9(3)
B8 B3 B4 B8 0.0
B7 B3 B4 B8 -37.2(3)
B4 C1 B5 B4 0.000(1)
B3 C1 B5 B4 -37.5(3)
B6 C1 B5 B4 -138.4(3)
C2 C1 B5 B4 -100.5(2)
Er1 C1 B5 B4 121.6(2)
B4 C1 B5 B6 138.4(3)
B3 C1 B5 B6 100.9(3)
B6 C1 B5 B6 0.000(2)
C2 C1 B5 B6 37.9(2)
Er1 C1 B5 B6 -100.0(2)
B4 C1 B5 B10 100.8(3)
B3 C1 B5 B10 63.3(3)
B6 C1 B5 B10 -37.6(3)
C2 C1 B5 B10 0.3(3)
Er1 C1 B5 B10 -137.6(2)
B4 C1 B5 B9 37.6(3)
B3 C1 B5 B9 0.1(4)
B6 C1 B5 B9 -100.7(3)
C2 C1 B5 B9 -62.9(3)
Er1 C1 B5 B9 159.2(2)
C1 B4 B5 C1 0.000(1)
B3 B4 B5 C1 35.7(2)
B9 B4 B5 C1 137.8(3)
B8 B4 B5 C1 100.0(3)
C1 B4 B5 B6 -37.3(2)
B3 B4 B5 B6 -1.6(3)
B9 B4 B5 B6 100.6(3)
B8 B4 B5 B6 62.7(3)
C1 B4 B5 B10 -100.4(3)
B3 B4 B5 B10 -64.7(3)
B9 B4 B5 B10 37.4(3)
B8 B4 B5 B10 -0.4(4)
C1 B4 B5 B9 -137.8(3)
B3 B4 B5 B9 -102.1(3)
B9 B4 B5 B9 0.0
B8 B4 B5 B9 -37.8(3)
B3 C2 B6 C1 -33.0(2)
B7 C2 B6 C1 -102.1(3)
B11 C2 B6 C1 -140.1(3)
C1 C2 B6 C1 0.000(1)
Si1 C2 B6 C1 107.0(2)
B3 C2 B6 B5 4.2(3)
B7 C2 B6 B5 -64.9(3)
B11 C2 B6 B5 -102.9(3)
C1 C2 B6 B5 37.2(2)
Si1 C2 B6 B5 144.2(2)
B3 C2 B6 B10 68.3(3)
B7 C2 B6 B10 -0.8(4)
B11 C2 B6 B10 -38.8(3)
C1 C2 B6 B10 101.3(3)
Si1 C2 B6 B10 -151.7(2)
B3 C2 B6 B11 107.1(3)
B7 C2 B6 B11 38.0(3)
B11 C2 B6 B11 0.0
C1 C2 B6 B11 140.1(3)
Si1 C2 B6 B11 -112.9(3)
B5 C1 B6 C2 137.1(2)
B4 C1 B6 C2 98.5(3)
B3 C1 B6 C2 32.4(2)
C2 C1 B6 C2 0.000(2)
Er1 C1 B6 C2 -111.6(2)
B5 C1 B6 B5 0.000(2)
B4 C1 B6 B5 -38.7(3)
B3 C1 B6 B5 -104.7(3)
C2 C1 B6 B5 -137.1(2)
Er1 C1 B6 B5 111.3(2)
B5 C1 B6 B10 38.1(3)
B4 C1 B6 B10 -0.5(4)
B3 C1 B6 B10 -66.6(3)
C2 C1 B6 B10 -99.0(3)
Er1 C1 B6 B10 149.4(2)
B5 C1 B6 B11 101.4(3)
B4 C1 B6 B11 62.7(3)
B3 C1 B6 B11 -3.3(3)
C2 C1 B6 B11 -35.7(2)
Er1 C1 B6 B11 -147.3(2)
C1 B5 B6 C2 -38.4(2)
B4 B5 B6 C2 -1.5(3)
B10 B5 B6 C2 99.4(3)
B9 B5 B6 C2 62.0(3)
C1 B5 B6 C1 0.000(2)
B4 B5 B6 C1 36.8(2)
B10 B5 B6 C1 137.7(3)
B9 B5 B6 C1 100.3(3)
C1 B5 B6 B10 -137.7(3)
B4 B5 B6 B10 -100.9(3)
B10 B5 B6 B10 0.0
B9 B5 B6 B10 -37.4(3)
C1 B5 B6 B11 -101.1(3)
B4 B5 B6 B11 -64.2(3)
B10 B5 B6 B11 36.7(3)
B9 B5 B6 B11 -0.7(3)
B3 C2 B7 B12 -101.3(3)
B6 C2 B7 B12 1.5(4)
B11 C2 B7 B12 39.8(3)
C1 C2 B7 B12 -63.5(3)
Si1 C2 B7 B12 151.5(2)
B3 C2 B7 B8 -37.6(3)
B6 C2 B7 B8 65.2(3)
B11 C2 B7 B8 103.4(3)
C1 C2 B7 B8 0.1(3)
Si1 C2 B7 B8 -144.8(2)
B3 C2 B7 B11 -141.0(3)
B6 C2 B7 B11 -38.2(3)
B11 C2 B7 B11 0.0
C1 C2 B7 B11 -103.3(3)
Si1 C2 B7 B11 111.8(3)
B3 C2 B7 B3 0.0
B6 C2 B7 B3 102.8(3)
B11 C2 B7 B3 141.0(3)
C1 C2 B7 B3 37.7(2)
Si1 C2 B7 B3 -107.2(3)
C2 B3 B7 C2 0.0
C1 B3 B7 C2 -37.6(2)
B4 B3 B7 C2 -99.4(3)
B8 B3 B7 C2 -137.2(3)
C2 B3 B7 B12 98.7(3)
C1 B3 B7 B12 61.1(4)
B4 B3 B7 B12 -0.7(4)
B8 B3 B7 B12 -38.5(3)
C2 B3 B7 B8 137.2(3)
C1 B3 B7 B8 99.6(3)
B4 B3 B7 B8 37.8(3)
B8 B3 B7 B8 0.0
C2 B3 B7 B11 34.7(3)
C1 B3 B7 B11 -2.9(4)
B4 B3 B7 B11 -64.7(4)
B8 B3 B7 B11 -102.5(3)
C2 B7 B8 B4 -0.5(4)
B12 B7 B8 B4 100.0(3)
B11 B7 B8 B4 62.3(3)
B3 B7 B8 B4 -37.3(3)
C2 B7 B8 B9 -63.9(3)
B12 B7 B8 B9 36.7(3)
B11 B7 B8 B9 -1.0(4)
B3 B7 B8 B9 -100.6(3)
C2 B7 B8 B3 36.8(3)
B12 B7 B8 B3 137.3(3)
B11 B7 B8 B3 99.6(3)
B3 B7 B8 B3 0.000(1)
C2 B7 B8 B12 -100.6(3)
B12 B7 B8 B12 0.000(2)
B11 B7 B8 B12 -37.7(3)
B3 B7 B8 B12 -137.3(3)
C1 B4 B8 B7 0.8(4)
B5 B4 B8 B7 -62.0(4)
B3 B4 B8 B7 38.3(3)
B9 B4 B8 B7 -100.5(3)
C1 B4 B8 B9 101.3(3)
B5 B4 B8 B9 38.5(3)
B3 B4 B8 B9 138.8(3)
B9 B4 B8 B9 0.0
C1 B4 B8 B3 -37.5(3)
B5 B4 B8 B3 -100.3(3)
B3 B4 B8 B3 0.0
B9 B4 B8 B3 -138.8(3)
C1 B4 B8 B12 63.5(4)
B5 B4 B8 B12 0.8(4)
B3 B4 B8 B12 101.1(3)
B9 B4 B8 B12 -37.8(3)
C2 B3 B8 B7 -36.8(3)
C1 B3 B8 B7 -100.9(3)
B4 B3 B8 B7 -137.7(3)
B7 B3 B8 B7 0.000(1)
C2 B3 B8 B4 100.9(3)
C1 B3 B8 B4 36.8(3)
B4 B3 B8 B4 0.0
B7 B3 B8 B4 137.7(3)
C2 B3 B8 B9 64.2(4)
C1 B3 B8 B9 0.1(4)
B4 B3 B8 B9 -36.7(3)
B7 B3 B8 B9 101.0(3)
C2 B3 B8 B12 1.1(4)
C1 B3 B8 B12 -63.0(4)
B4 B3 B8 B12 -99.8(4)
B7 B3 B8 B12 37.9(3)
C1 B4 B9 B12 -62.5(4)
B5 B4 B9 B12 -99.9(3)
B3 B4 B9 B12 0.8(4)
B8 B4 B9 B12 38.1(3)
C1 B4 B9 B8 -100.7(3)
B5 B4 B9 B8 -138.1(3)
B3 B4 B9 B8 -37.3(3)
B8 B4 B9 B8 0.0
C1 B4 B9 B10 0.4(4)
B5 B4 B9 B10 -37.0(3)
B3 B4 B9 B10 63.8(4)
B8 B4 B9 B10 101.1(4)
C1 B4 B9 B5 37.4(3)
B5 B4 B9 B5 0.0
B3 B4 B9 B5 100.8(3)
B8 B4 B9 B5 138.1(3)
B7 B8 B9 B12 -36.6(3)
B4 B8 B9 B12 -137.4(3)
B3 B8 B9 B12 -101.2(3)
B12 B8 B9 B12 0.000(2)
B7 B8 B9 B4 100.8(3)
B4 B8 B9 B4 0.0
B3 B8 B9 B4 36.2(3)
B12 B8 B9 B4 137.4(3)
B7 B8 B9 B10 1.8(4)
B4 B8 B9 B10 -99.0(3)
B3 B8 B9 B10 -62.8(4)
B12 B8 B9 B10 38.4(3)
B7 B8 B9 B5 64.5(3)
B4 B8 B9 B5 -36.3(3)
B3 B8 B9 B5 0.0(4)
B12 B8 B9 B5 101.1(3)
C1 B5 B9 B12 63.3(3)
B4 B5 B9 B12 100.5(3)
B6 B5 B9 B12 -0.2(4)
B10 B5 B9 B12 -37.6(3)
C1 B5 B9 B4 -37.2(3)
B4 B5 B9 B4 0.0
B6 B5 B9 B4 -100.7(3)
B10 B5 B9 B4 -138.0(3)
C1 B5 B9 B8 -0.1(4)
B4 B5 B9 B8 37.1(3)
B6 B5 B9 B8 -63.6(3)
B10 B5 B9 B8 -100.9(3)
C1 B5 B9 B10 100.9(3)
B4 B5 B9 B10 138.0(3)
B6 B5 B9 B10 37.4(3)
B10 B5 B9 B10 0.0
C2 B6 B10 B11 38.6(3)
C1 B6 B10 B11 102.4(3)
B5 B6 B10 B11 139.3(3)
B11 B6 B10 B11 0.0
C2 B6 B10 B12 -0.3(4)
C1 B6 B10 B12 63.5(4)
B5 B6 B10 B12 100.3(3)
B11 B6 B10 B12 -38.9(3)
C2 B6 B10 B5 -100.6(3)
C1 B6 B10 B5 -36.8(3)
B5 B6 B10 B5 0.0
B11 B6 B10 B5 -139.3(3)
C2 B6 B10 B9 -63.0(4)
C1 B6 B10 B9 0.8(4)
B5 B6 B10 B9 37.6(3)
B11 B6 B10 B9 -101.7(4)
C1 B5 B10 B6 37.8(3)
B4 B5 B10 B6 100.4(3)
B6 B5 B10 B6 0.0
B9 B5 B10 B6 138.0(3)
C1 B5 B10 B11 1.0(4)
B4 B5 B10 B11 63.5(4)
B6 B5 B10 B11 -36.9(3)
B9 B5 B10 B11 101.1(3)
C1 B5 B10 B12 -62.7(4)
B4 B5 B10 B12 -0.2(4)
B6 B5 B10 B12 -100.5(3)
B9 B5 B10 B12 37.4(3)
C1 B5 B10 B9 -100.2(3)
B4 B5 B10 B9 -37.6(3)
B6 B5 B10 B9 -138.0(3)
B9 B5 B10 B9 0.0
B12 B9 B10 B6 100.8(3)
B4 B9 B10 B6 -0.7(4)
B8 B9 B10 B6 62.2(4)
B5 B9 B10 B6 -37.0(3)
B12 B9 B10 B11 36.6(3)
B4 B9 B10 B11 -64.9(4)
B8 B9 B10 B11 -1.9(4)
B5 B9 B10 B11 -101.1(3)
B12 B9 B10 B12 0.000(1)
B4 B9 B10 B12 -101.5(3)
B8 B9 B10 B12 -38.6(3)
B5 B9 B10 B12 -137.8(3)
B12 B9 B10 B5 137.8(3)
B4 B9 B10 B5 36.2(3)
B8 B9 B10 B5 99.2(3)
B5 B9 B10 B5 0.0
B3 C2 B11 B10 -63.1(4)
B7 C2 B11 B10 -101.3(3)
B6 C2 B11 B10 38.5(3)
C1 C2 B11 B10 2.0(4)
Si1 C2 B11 B10 147.0(3)
B3 C2 B11 B7 38.1(3)
B7 C2 B11 B7 0.0
B6 C2 B11 B7 139.7(3)
C1 C2 B11 B7 103.2(3)
Si1 C2 B11 B7 -111.8(3)
B3 C2 B11 B12 -0.6(4)
B7 C2 B11 B12 -38.8(3)
B6 C2 B11 B12 101.0(3)
C1 C2 B11 B12 64.4(3)
Si1 C2 B11 B12 -150.5(3)
B3 C2 B11 B6 -101.6(3)
B7 C2 B11 B6 -139.7(3)
B6 C2 B11 B6 0.0
C1 C2 B11 B6 -36.5(2)
Si1 C2 B11 B6 108.5(3)
B6 B10 B11 C2 -37.9(2)
B12 B10 B11 C2 98.6(3)
B5 B10 B11 C2 -1.7(4)
B9 B10 B11 C2 62.2(3)
B6 B10 B11 B7 -98.8(3)
B12 B10 B11 B7 37.7(3)
B5 B10 B11 B7 -62.7(3)
B9 B10 B11 B7 1.3(3)
B6 B10 B11 B12 -136.4(3)
B12 B10 B11 B12 0.000(1)
B5 B10 B11 B12 -100.3(3)
B9 B10 B11 B12 -36.3(3)
B6 B10 B11 B6 0.0
B12 B10 B11 B6 136.4(3)
B5 B10 B11 B6 36.1(3)
B9 B10 B11 B6 100.1(3)
C2 B7 B11 C2 0.0
B12 B7 B11 C2 -135.3(3)
B8 B7 B11 C2 -97.4(3)
B3 B7 B11 C2 -34.0(3)
C2 B7 B11 B10 97.2(3)
B12 B7 B11 B10 -38.0(3)
B8 B7 B11 B10 -0.2(3)
B3 B7 B11 B10 63.2(3)
C2 B7 B11 B12 135.3(3)
B12 B7 B11 B12 0.000(2)
B8 B7 B11 B12 37.8(3)
B3 B7 B11 B12 101.3(3)
C2 B7 B11 B6 34.9(2)
B12 B7 B11 B6 -100.4(3)
B8 B7 B11 B6 -62.6(3)
B3 B7 B11 B6 0.9(4)
C2 B6 B11 C2 0.000(1)
C1 B6 B11 C2 36.4(2)
B5 B6 B11 C2 98.4(3)
B10 B6 B11 C2 135.8(3)
C2 B6 B11 B10 -135.8(3)
C1 B6 B11 B10 -99.4(3)
B5 B6 B11 B10 -37.3(3)
B10 B6 B11 B10 0.0
C2 B6 B11 B7 -34.9(2)
C1 B6 B11 B7 1.5(3)
B5 B6 B11 B7 63.5(3)
B10 B6 B11 B7 100.8(3)
C2 B6 B11 B12 -97.1(3)
C1 B6 B11 B12 -60.7(3)
B5 B6 B11 B12 1.3(4)
B10 B6 B11 B12 38.7(3)
C2 B7 B12 B9 62.2(4)
B8 B7 B12 B9 -36.9(3)
B11 B7 B12 B9 101.6(3)
B3 B7 B12 B9 1.2(4)
C2 B7 B12 B10 -1.6(4)
B8 B7 B12 B10 -100.7(3)
B11 B7 B12 B10 37.8(3)
B3 B7 B12 B10 -62.7(4)
C2 B7 B12 B11 -39.4(3)
B8 B7 B12 B11 -138.5(3)
B11 B7 B12 B11 0.000(2)
B3 B7 B12 B11 -100.4(3)
C2 B7 B12 B8 99.1(3)
B8 B7 B12 B8 0.000(2)
B11 B7 B12 B8 138.5(3)
B3 B7 B12 B8 38.1(3)
B4 B9 B12 B7 -1.3(4)
B8 B9 B12 B7 36.7(3)
B10 B9 B12 B7 -100.0(3)
B5 B9 B12 B7 -62.5(4)
B4 B9 B12 B10 98.8(3)
B8 B9 B12 B10 136.8(3)
B10 B9 B12 B10 0.000(1)
B5 B9 B12 B10 37.5(3)
B4 B9 B12 B11 62.3(4)
B8 B9 B12 B11 100.3(3)
B10 B9 B12 B11 -36.4(3)
B5 B9 B12 B11 1.0(4)
B4 B9 B12 B8 -38.0(3)
B8 B9 B12 B8 0.000(2)
B10 B9 B12 B8 -136.8(3)
B5 B9 B12 B8 -99.3(3)
B6 B10 B12 B7 1.2(4)
B11 B10 B12 B7 -38.0(3)
B5 B10 B12 B7 63.5(4)
B9 B10 B12 B7 101.3(3)
B6 B10 B12 B9 -100.1(3)
B11 B10 B12 B9 -139.3(3)
B5 B10 B12 B9 -37.8(3)
B9 B10 B12 B9 0.000(1)
B6 B10 B12 B11 39.2(3)
B11 B10 B12 B11 0.000(1)
B5 B10 B12 B11 101.4(3)
B9 B10 B12 B11 139.3(3)
B6 B10 B12 B8 -61.6(4)
B11 B10 B12 B8 -100.8(3)
B5 B10 B12 B8 0.6(4)
B9 B10 B12 B8 38.5(3)
C2 B11 B12 B7 38.3(3)
B10 B11 B12 B7 137.3(3)
B7 B11 B12 B7 0.000(2)
B6 B11 B12 B7 99.0(3)
C2 B11 B12 B9 -62.2(4)
B10 B11 B12 B9 36.9(3)
B7 B11 B12 B9 -100.4(3)
B6 B11 B12 B9 -1.5(4)
C2 B11 B12 B10 -99.0(3)
B10 B11 B12 B10 0.000(1)
B7 B11 B12 B10 -137.3(3)
B6 B11 B12 B10 -38.3(3)
C2 B11 B12 B8 1.3(4)
B10 B11 B12 B8 100.4(3)
B7 B11 B12 B8 -36.9(3)
B6 B11 B12 B8 62.0(4)
B7 B8 B12 B7 0.000(2)
B4 B8 B12 B7 -100.9(3)
B9 B8 B12 B7 -138.7(3)
B3 B8 B12 B7 -38.7(3)
B7 B8 B12 B9 138.7(3)
B4 B8 B12 B9 37.9(3)
B9 B8 B12 B9 0.000(2)
B3 B8 B12 B9 100.1(3)
B7 B8 B12 B10 100.0(3)
B4 B8 B12 B10 -0.9(4)
B9 B8 B12 B10 -38.7(3)
B3 B8 B12 B10 61.3(4)
B7 B8 B12 B11 37.1(3)
B4 B8 B12 B11 -63.8(4)
B9 B8 B12 B11 -101.6(3)
B3 B8 B12 B11 -1.6(4)
C3 C4 B3' C3 0.000(1)
B7' C4 B3' C3 140.2(3)
B11' C4 B3' C3 104.3(3)
B6' C4 B3' C3 32.9(3)
C3 C4 B3' B4' -38.0(2)
B7' C4 B3' B4' 102.2(3)
B11' C4 B3' B4' 66.3(3)
B6' C4 B3' B4' -5.0(4)
C3 C4 B3' B8' -101.3(3)
B7' C4 B3' B8' 38.9(3)
B11' C4 B3' B8' 3.0(4)
B6' C4 B3' B8' -68.4(3)
C3 C4 B3' B7' -140.2(3)
B7' C4 B3' B7' 0.000(1)
B11' C4 B3' B7' -35.9(3)
B6' C4 B3' B7' -107.3(3)
C4 C3 B3' C4 0.0
B6' C3 B3' C4 -32.1(3)
B5' C3 B3' C4 -99.3(3)
B4' C3 B3' C4 -136.1(3)
Si2 C3 B3' C4 109.9(2)
C4 C3 B3' B4' 136.1(3)
B6' C3 B3' B4' 104.0(3)
B5' C3 B3' B4' 36.8(3)
B4' C3 B3' B4' 0.0
Si2 C3 B3' B4' -114.1(2)
C4 C3 B3' B8' 95.8(3)
B6' C3 B3' B8' 63.7(3)
B5' C3 B3' B8' -3.5(3)
B4' C3 B3' B8' -40.3(3)
Si2 C3 B3' B8' -154.4(2)
C4 C3 B3' B7' 34.0(2)
B6' C3 B3' B7' 1.9(3)
B5' C3 B3' B7' -65.3(3)
B4' C3 B3' B7' -102.0(3)
Si2 C3 B3' B7' 143.9(2)
C4 C3 B4' B3' -39.5(3)
B6' C3 B4' B3' -104.7(3)
B5' C3 B4' B3' -141.1(3)
B3' C3 B4' B3' 0.0
Si2 C3 B4' B3' 104.7(3)
C4 C3 B4' B5' 101.6(3)
B6' C3 B4' B5' 36.4(3)
B5' C3 B4' B5' 0.0
B3' C3 B4' B5' 141.1(3)
Si2 C3 B4' B5' -114.2(3)
C4 C3 B4' B9' 61.8(3)
B6' C3 B4' B9' -3.4(4)
B5' C3 B4' B9' -39.8(3)
B3' C3 B4' B9' 101.3(3)
Si2 C3 B4' B9' -154.0(2)
C4 C3 B4' B8' -0.3(3)
B6' C3 B4' B8' -65.6(3)
B5' C3 B4' B8' -102.0(3)
B3' C3 B4' B8' 39.1(3)
Si2 C3 B4' B8' 143.8(2)
C4 B3' B4' C3 37.0(2)
C3 B3' B4' C3 0.0
B8' B3' B4' C3 135.0(3)
B7' B3' B4' C3 97.1(3)
C4 B3' B4' B5' 2.6(3)
C3 B3' B4' B5' -34.4(2)
B8' B3' B4' B5' 100.6(3)
B7' B3' B4' B5' 62.7(3)
C4 B3' B4' B9' -61.0(3)
C3 B3' B4' B9' -98.1(3)
B8' B3' B4' B9' 37.0(3)
B7' B3' B4' B9' -0.9(3)
C4 B3' B4' B8' -98.0(3)
C3 B3' B4' B8' -135.0(3)
B8' B3' B4' B8' 0.0
B7' B3' B4' B8' -37.9(3)
C4 C3 B5' B10' 1.3(3)
B6' C3 B5' B10' -38.8(3)
B4' C3 B5' B10' 102.6(3)
B3' C3 B5' B10' 66.2(3)
Si2 C3 B5' B10' -145.5(2)
C4 C3 B5' B6' 40.1(2)
B6' C3 B5' B6' 0.0
B4' C3 B5' B6' 141.4(3)
B3' C3 B5' B6' 105.0(3)
Si2 C3 B5' B6' -106.7(3)
C4 C3 B5' B4' -101.3(3)
B6' C3 B5' B4' -141.4(3)
B4' C3 B5' B4' 0.0
B3' C3 B5' B4' -36.4(3)
Si2 C3 B5' B4' 111.9(2)
C4 C3 B5' B9' -61.7(3)
B6' C3 B5' B9' -101.8(3)
B4' C3 B5' B9' 39.6(2)
B3' C3 B5' B9' 3.2(3)
Si2 C3 B5' B9' 151.5(2)
C3 B4' B5' C3 0.0
B3' B4' B5' C3 34.7(2)
B9' B4' B5' C3 134.7(3)
B8' B4' B5' C3 97.5(3)
C3 B4' B5' B10' -98.5(3)
B3' B4' B5' B10' -63.8(3)
B9' B4' B5' B10' 36.3(3)
B8' B4' B5' B10' -1.0(4)
C3 B4' B5' B6' -34.3(3)
B3' B4' B5' B6' 0.4(4)
B9' B4' B5' B6' 100.4(3)
B8' B4' B5' B6' 63.2(3)
C3 B4' B5' B9' -134.7(3)
B3' B4' B5' B9' -100.0(3)
B9' B4' B5' B9' 0.000(2)
B8' B4' B5' B9' -37.2(3)
C3 C4 B6' C3 0.000(1)
B7' C4 B6' C3 -104.5(3)
B11' C4 B6' C3 -141.0(3)
B3' C4 B6' C3 -33.1(3)
C3 C4 B6' B5' 38.4(2)
B7' C4 B6' B5' -66.1(4)
B11' C4 B6' B5' -102.6(3)
B3' C4 B6' B5' 5.3(4)
C3 C4 B6' B10' 100.0(3)
B7' C4 B6' B10' -4.5(4)
B11' C4 B6' B10' -41.0(3)
B3' C4 B6' B10' 66.9(4)
C3 C4 B6' B11' 141.0(3)
B7' C4 B6' B11' 36.5(3)
B11' C4 B6' B11' 0.000(1)
B3' C4 B6' B11' 107.9(3)
C4 C3 B6' C4 0.000(1)
B5' C3 B6' C4 135.6(3)
B4' C3 B6' C4 98.9(3)
B3' C3 B6' C4 32.0(3)
Si2 C3 B6' C4 -109.2(2)
C4 C3 B6' B5' -135.6(3)
B5' C3 B6' B5' 0.0
B4' C3 B6' B5' -36.6(3)
B3' C3 B6' B5' -103.6(3)
Si2 C3 B6' B5' 115.3(3)
C4 C3 B6' B10' -97.3(3)
B5' C3 B6' B10' 38.2(3)
B4' C3 B6' B10' 1.6(4)
B3' C3 B6' B10' -65.4(4)
Si2 C3 B6' B10' 153.5(3)
C4 C3 B6' B11' -33.6(2)
B5' C3 B6' B11' 102.0(3)
B4' C3 B6' B11' 65.4(3)
B3' C3 B6' B11' -1.6(4)
Si2 C3 B6' B11' -142.7(2)
C3 B5' B6' C4 -37.5(2)
B10' B5' B6' C4 98.8(3)
B4' B5' B6' C4 -3.2(4)
B9' B5' B6' C4 60.1(3)
C3 B5' B6' C3 0.0
B10' B5' B6' C3 136.3(3)
B4' B5' B6' C3 34.3(2)
B9' B5' B6' C3 97.6(3)
C3 B5' B6' B10' -136.3(3)
B10' B5' B6' B10' 0.0
B4' B5' B6' B10' -102.0(3)
B9' B5' B6' B10' -38.7(3)
C3 B5' B6' B11' -97.8(3)
B10' B5' B6' B11' 38.5(3)
B4' B5' B6' B11' -63.5(4)
B9' B5' B6' B11' -0.2(4)
C3 C4 B7' B8' -1.1(4)
B11' C4 B7' B8' 104.3(3)
B3' C4 B7' B8' -39.3(3)
B6' C4 B7' B8' 67.5(4)
C3 C4 B7' B11' -105.4(3)
B11' C4 B7' B11' 0.000(1)
B3' C4 B7' B11' -143.6(3)
B6' C4 B7' B11' -36.9(3)
C3 C4 B7' B12' -63.9(4)
B11' C4 B7' B12' 41.5(3)
B3' C4 B7' B12' -102.1(3)
B6' C4 B7' B12' 4.6(4)
C3 C4 B7' B3' 38.2(3)
B11' C4 B7' B3' 143.6(3)
B3' C4 B7' B3' 0.000(2)
B6' C4 B7' B3' 106.7(3)
C4 B3' B7' C4 0.000(1)
C3 B3' B7' C4 -33.9(2)
B4' B3' B7' C4 -95.9(3)
B8' B3' B7' C4 -134.7(3)
C4 B3' B7' B8' 134.7(3)
C3 B3' B7' B8' 100.9(3)
B4' B3' B7' B8' 38.8(3)
B8' B3' B7' B8' 0.0
C4 B3' B7' B11' 32.4(3)
C3 B3' B7' B11' -1.5(4)
B4' B3' B7' B11' -63.5(3)
B8' B3' B7' B11' -102.4(3)
C4 B3' B7' B12' 96.8(3)
C3 B3' B7' B12' 62.9(3)
B4' B3' B7' B12' 0.9(4)
B8' B3' B7' B12' -38.0(3)
C4 B7' B8' B3' 38.8(3)
B11' B7' B8' B3' 100.5(3)
B12' B7' B8' B3' 137.7(3)
B3' B7' B8' B3' 0.0
C4 B7' B8' B9' -62.1(4)
B11' B7' B8' B9' -0.4(4)
B12' B7' B8' B9' 36.8(3)
B3' B7' B8' B9' -100.9(3)
C4 B7' B8' B12' -98.9(3)
B11' B7' B8' B12' -37.3(3)
B12' B7' B8' B12' 0.0
B3' B7' B8' B12' -137.7(3)
C4 B7' B8' B4' 0.8(4)
B11' B7' B8' B4' 62.4(4)
B12' B7' B8' B4' 99.7(3)
B3' B7' B8' B4' -38.0(3)
C4 B3' B8' B7' -38.1(3)
C3 B3' B8' B7' -97.7(3)
B4' B3' B8' B7' -137.1(3)
B7' B3' B8' B7' 0.0
C4 B3' B8' B9' 61.9(3)
C3 B3' B8' B9' 2.4(4)
B4' B3' B8' B9' -37.0(3)
B7' B3' B8' B9' 100.1(3)
C4 B3' B8' B12' 0.1(4)
C3 B3' B8' B12' -59.5(4)
B4' B3' B8' B12' -98.8(3)
B7' B3' B8' B12' 38.2(3)
C4 B3' B8' B4' 98.9(3)
C3 B3' B8' B4' 39.4(2)
B4' B3' B8' B4' 0.0
B7' B3' B8' B4' 137.1(3)
C3 B4' B8' B7' -0.3(4)
B3' B4' B8' B7' 38.9(3)
B5' B4' B8' B7' -61.9(4)
B9' B4' B8' B7' -99.4(3)
C3 B4' B8' B3' -39.2(2)
B3' B4' B8' B3' 0.0
B5' B4' B8' B3' -100.8(3)
B9' B4' B8' B3' -138.3(3)
C3 B4' B8' B9' 99.1(3)
B3' B4' B8' B9' 138.3(3)
B5' B4' B8' B9' 37.5(2)
B9' B4' B8' B9' 0.000(2)
C3 B4' B8' B12' 63.3(3)
B3' B4' B8' B12' 102.5(3)
B5' B4' B8' B12' 1.7(3)
B9' B4' B8' B12' -35.8(2)
C3 B4' B9' B12' -61.6(3)
B3' B4' B9' B12' 0.7(4)
B5' B4' B9' B12' -100.7(3)
B8' B4' B9' B12' 37.5(3)
C3 B4' B9' B10' 3.8(4)
B3' B4' B9' B10' 66.1(4)
B5' B4' B9' B10' -35.3(3)
B8' B4' B9' B10' 102.9(3)
C3 B4' B9' B8' -99.1(3)
B3' B4' B9' B8' -36.8(2)
B5' B4' B9' B8' -138.2(3)
B8' B4' B9' B8' 0.000(2)
C3 B4' B9' B5' 39.1(3)
B3' B4' B9' B5' 101.4(3)
B5' B4' B9' B5' 0.000(2)
B8' B4' B9' B5' 138.2(3)
B7' B8' B9' B12' -37.7(3)
B3' B8' B9' B12' -102.1(3)
B12' B8' B9' B12' 0.000(1)
B4' B8' B9' B12' -138.9(3)
B7' B8' B9' B10' 1.4(4)
B3' B8' B9' B10' -63.1(4)
B12' B8' B9' B10' 39.0(3)
B4' B8' B9' B10' -99.9(3)
B7' B8' B9' B4' 101.3(3)
B3' B8' B9' B4' 36.8(2)
B12' B8' B9' B4' 138.9(3)
B4' B8' B9' B4' 0.000(2)
B7' B8' B9' B5' 63.9(4)
B3' B8' B9' B5' -0.5(4)
B12' B8' B9' B5' 101.6(3)
B4' B8' B9' B5' -37.4(3)
C3 B5' B9' B12' 63.0(3)
B10' B5' B9' B12' -37.7(3)
B6' B5' B9' B12' 1.1(4)
B4' B5' B9' B12' 102.3(3)
C3 B5' B9' B10' 100.7(3)
B10' B5' B9' B10' 0.000(1)
B6' B5' B9' B10' 38.8(3)
B4' B5' B9' B10' 139.9(3)
C3 B5' B9' B4' -39.2(2)
B10' B5' B9' B4' -139.9(3)
B6' B5' B9' B4' -101.2(3)
B4' B5' B9' B4' 0.000(2)
C3 B5' B9' B8' -1.5(4)
B10' B5' B9' B8' -102.2(3)
B6' B5' B9' B8' -63.5(4)
B4' B5' B9' B8' 37.7(3)
C3 B5' B10' B6' 38.2(3)
B6' B5' B10' B6' 0.0
B4' B5' B10' B6' 100.6(3)
B9' B5' B10' B6' 136.7(3)
C3 B5' B10' B9' -98.5(3)
B6' B5' B10' B9' -136.7(3)
B4' B5' B10' B9' -36.1(3)
B9' B5' B10' B9' 0.000(2)
C3 B5' B10' B12' -62.5(3)
B6' B5' B10' B12' -100.8(3)
B4' B5' B10' B12' -0.1(4)
B9' B5' B10' B12' 35.9(3)
C3 B5' B10' B11' 0.2(4)
B6' B5' B10' B11' -38.1(3)
B4' B5' B10' B11' 62.6(4)
B9' B5' B10' B11' 98.6(3)
C4 B6' B10' B5' -98.0(3)
C3 B6' B10' B5' -38.2(3)
B5' B6' B10' B5' 0.0
B11' B6' B10' B5' -137.4(3)
C4 B6' B10' B9' -59.0(4)
C3 B6' B10' B9' 0.9(4)
B5' B6' B10' B9' 39.1(3)
B11' B6' B10' B9' -98.4(4)
C4 B6' B10' B12' 2.5(4)
C3 B6' B10' B12' 62.3(4)
B5' B6' B10' B12' 100.5(3)
B11' B6' B10' B12' -36.9(3)
C4 B6' B10' B11' 39.4(3)
C3 B6' B10' B11' 99.2(3)
B5' B6' B10' B11' 137.4(3)
B11' B6' B10' B11' 0.0
B12' B9' B10' B5' 138.8(3)
B4' B9' B10' B5' 35.8(3)
B8' B9' B10' B5' 100.1(3)
B5' B9' B10' B5' 0.000(2)
B12' B9' B10' B6' 100.1(4)
B4' B9' B10' B6' -2.9(5)
B8' B9' B10' B6' 61.4(4)
B5' B9' B10' B6' -38.7(3)
B12' B9' B10' B12' 0.000(1)
B4' B9' B10' B12' -103.1(3)
B8' B9' B10' B12' -38.7(3)
B5' B9' B10' B12' -138.8(3)
B12' B9' B10' B11' 37.0(3)
B4' B9' B10' B11' -66.1(4)
B8' B9' B10' B11' -1.7(4)
B5' B9' B10' B11' -101.8(3)
C3 C4 B11' B7' 105.6(3)
B7' C4 B11' B7' 0.000(2)
B3' C4 B11' B7' 36.3(3)
B6' C4 B11' B7' 142.7(3)
C3 C4 B11' B12' 64.5(4)
B7' C4 B11' B12' -41.0(3)
B3' C4 B11' B12' -4.7(4)
B6' C4 B11' B12' 101.7(3)
C3 C4 B11' B6' -37.2(2)
B7' C4 B11' B6' -142.7(3)
B3' C4 B11' B6' -106.4(3)
B6' C4 B11' B6' 0.000(1)
C3 C4 B11' B10' 2.5(4)
B7' C4 B11' B10' -103.1(3)
B3' C4 B11' B10' -66.8(4)
B6' C4 B11' B10' 39.6(3)
C4 B7' B11' C4 0.000(2)
B8' B7' B11' C4 -95.7(3)
B12' B7' B11' C4 -132.8(3)
B3' B7' B11' C4 -32.3(3)
C4 B7' B11' B12' 132.8(3)
B8' B7' B11' B12' 37.2(3)
B12' B7' B11' B12' 0.0
B3' B7' B11' B12' 100.5(3)
C4 B7' B11' B6' 32.9(3)
B8' B7' B11' B6' -62.8(4)
B12' B7' B11' B6' -99.9(3)
B3' B7' B11' B6' 0.6(4)
C4 B7' B11' B10' 95.0(3)
B8' B7' B11' B10' -0.6(4)
B12' B7' B11' B10' -37.8(3)
B3' B7' B11' B10' 62.7(4)
C4 B6' B11' C4 0.000(2)
C3 B6' B11' C4 33.5(2)
B5' B6' B11' C4 95.7(3)
B10' B6' B11' C4 133.5(3)
C4 B6' B11' B7' -32.9(3)
C3 B6' B11' B7' 0.5(4)
B5' B6' B11' B7' 62.8(4)
B10' B6' B11' B7' 100.6(3)
C4 B6' B11' B12' -96.4(3)
C3 B6' B11' B12' -63.0(4)
B5' B6' B11' B12' -0.7(4)
B10' B6' B11' B12' 37.1(3)
C4 B6' B11' B10' -133.5(3)
C3 B6' B11' B10' -100.0(3)
B5' B6' B11' B10' -37.8(3)
B10' B6' B11' B10' 0.0
B5' B10' B11' C4 -1.5(4)
B6' B10' B11' C4 -39.6(3)
B9' B10' B11' C4 62.4(4)
B12' B10' B11' C4 98.8(3)
B5' B10' B11' B7' -62.5(4)
B6' B10' B11' B7' -100.5(4)
B9' B10' B11' B7' 1.5(4)
B12' B10' B11' B7' 37.9(3)
B5' B10' B11' B12' -100.3(3)
B6' B10' B11' B12' -138.4(3)
B9' B10' B11' B12' -36.4(3)
B12' B10' B11' B12' 0.0
B5' B10' B11' B6' 38.0(3)
B6' B10' B11' B6' 0.0
B9' B10' B11' B6' 102.0(3)
B12' B10' B11' B6' 138.4(3)
B10' B9' B12' B7' -100.3(3)
B4' B9' B12' B7' -0.1(4)
B8' B9' B12' B7' 37.3(3)
B5' B9' B12' B7' -63.9(4)
B10' B9' B12' B8' -137.6(3)
B4' B9' B12' B8' -37.4(3)
B8' B9' B12' B8' 0.000(1)
B5' B9' B12' B8' -101.1(3)
B10' B9' B12' B11' -38.0(3)
B4' B9' B12' B11' 62.2(4)
B8' B9' B12' B11' 99.6(3)
B5' B9' B12' B11' -1.6(4)
B10' B9' B12' B10' 0.000(1)
B4' B9' B12' B10' 100.2(3)
B8' B9' B12' B10' 137.6(3)
B5' B9' B12' B10' 36.5(3)
C4 B7' B12' B9' 60.8(3)
B8' B7' B12' B9' -38.0(3)
B11' B7' B12' B9' 101.3(3)
B3' B7' B12' B9' -0.4(4)
C4 B7' B12' B8' 98.8(3)
B8' B7' B12' B8' 0.0
B11' B7' B12' B8' 139.2(4)
B3' B7' B12' B8' 37.5(3)
C4 B7' B12' B11' -40.4(3)
B8' B7' B12' B11' -139.2(4)
B11' B7' B12' B11' 0.0
B3' B7' B12' B11' -101.7(3)
C4 B7' B12' B10' -2.6(4)
B8' B7' B12' B10' -101.4(3)
B11' B7' B12' B10' 37.8(3)
B3' B7' B12' B10' -63.9(3)
B7' B8' B12' B9' 137.7(3)
B3' B8' B12' B9' 99.1(3)
B9' B8' B12' B9' 0.000(1)
B4' B8' B12' B9' 36.4(3)
B7' B8' B12' B7' 0.0
B3' B8' B12' B7' -38.6(3)
B9' B8' B12' B7' -137.7(3)
B4' B8' B12' B7' -101.3(3)
B7' B8' B12' B11' 35.8(3)
B3' B8' B12' B11' -2.8(4)
B9' B8' B12' B11' -101.9(4)
B4' B8' B12' B11' -65.5(4)
B7' B8' B12' B10' 99.6(3)
B3' B8' B12' B10' 61.0(4)
B9' B8' B12' B10' -38.1(3)
B4' B8' B12' B10' -1.7(4)
C4 B11' B12' B9' -59.6(4)
B7' B11' B12' B9' -99.8(3)
B6' B11' B12' B9' 1.4(4)
B10' B11' B12' B9' 37.9(3)
C4 B11' B12' B7' 40.2(3)
B7' B11' B12' B7' 0.0
B6' B11' B12' B7' 101.2(4)
B10' B11' B12' B7' 137.7(3)
C4 B11' B12' B8' 4.4(4)
B7' B11' B12' B8' -35.9(3)
B6' B11' B12' B8' 65.4(4)
B10' B11' B12' B8' 101.9(4)
C4 B11' B12' B10' -97.5(3)
B7' B11' B12' B10' -137.7(3)
B6' B11' B12' B10' -36.5(3)
B10' B11' B12' B10' 0.0
B5' B10' B12' B9' -37.1(3)
B6' B10' B12' B9' -100.6(3)
B9' B10' B12' B9' 0.000(1)
B11' B10' B12' B9' -137.8(3)
B5' B10' B12' B7' 63.5(4)
B6' B10' B12' B7' 0.1(4)
B9' B10' B12' B7' 100.7(3)
B11' B10' B12' B7' -37.1(3)
B5' B10' B12' B8' 1.2(4)
B6' B10' B12' B8' -62.3(4)
B9' B10' B12' B8' 38.3(3)
B11' B10' B12' B8' -99.5(3)
B5' B10' B12' B11' 100.7(3)
B6' B10' B12' B11' 37.2(3)
B9' B10' B12' B11' 137.8(3)
B11' B10' B12' B11' 0.0
C33 C34 O1 C31 10.7(9)
C33 C34 O1 Na1 170.6(5)
C32 C31 O1 C34 2.5(8)
C32 C31 O1 Na1 -155.0(4)
O3 Na1 O1 C34 158.9(5)
O2 Na1 O1 C34 45.2(5)
Cl1 Na1 O1 C34 -53.9(5)
O3 Na1 O1 C31 -46.5(5)
O2 Na1 O1 C31 -160.2(5)
Cl1 Na1 O1 C31 100.7(5)
C42 C41 O2 C44 -26.3(7)
C42 C41 O2 Na1 148.8(4)
C43 C44 O2 C41 27.1(7)
C43 C44 O2 Na1 -148.6(4)
O1 Na1 O2 C41 106.0(5)
O3 Na1 O2 C41 6.8(5)
Cl1 Na1 O2 C41 -155.6(5)
O1 Na1 O2 C44 -79.7(4)
O3 Na1 O2 C44 -178.9(4)
Cl1 Na1 O2 C44 18.8(4)
C53 C54 O3 C51 4.4(6)
C53 C54 O3 Na1 -140.0(4)
C52 C51 O3 C54 -19.7(6)
C52 C51 O3 Na1 132.6(4)
O1 Na1 O3 C54 64.9(4)
O2 Na1 O3 C54 166.4(4)
Cl1 Na1 O3 C54 -45.3(5)
O1 Na1 O3 C51 -78.3(3)
O2 Na1 O3 C51 23.2(3)
Cl1 Na1 O3 C51 171.6(3)
